data_4025228
loop_
_publ_author_name
'Christopher J. Adams'
'Rosenildo C. da Costa'
'Ruth Edge'
'Dennis H. Evans'
'Matthew F. Hood'

_publ_section_title
;
 On the Causes of Potential Inversion in 1,2,4,5-Tetrakis(amino)benzenes
;
_journal_name_full 'Journal of Organic Chemistry'
_journal_page_first 1168
_journal_page_last 1178
_journal_paper_doi 10.1021/jo902411b
_journal_volume 75
_journal_year 2010
_chemical_formula_sum 'C46 H38 B F24 N4'
_chemical_formula_weight 1113.61
_chemical_name_systematic
; 
 ? 
;
_space_group_IT_number 14
_symmetry_cell_setting monoclinic
_symmetry_space_group_name_Hall '-P 2ybc'
_symmetry_space_group_name_H-M 'P 1 21/c 1'
_atom_sites_solution_hydrogens geom
_atom_sites_solution_primary direct
_atom_sites_solution_secondary difmap
_audit_creation_method SHELXL-97
_cell_angle_alpha 90.00
_cell_angle_beta 115.616(2)
_cell_angle_gamma 90.00
_cell_formula_units_Z 8
_cell_length_a 20.0324(10)
_cell_length_b 23.7621(14)
_cell_length_c 22.2774(12)
_cell_measurement_reflns_used 3716
_cell_measurement_temperature 100(2)
_cell_measurement_theta_max 24.32
_cell_measurement_theta_min 2.29
_cell_volume 9562.0(9)
_computing_cell_refinement 'Bruker SAINT'
_computing_data_collection 'Bruker APEX2'
_computing_data_reduction 'Bruker SAINT'
_computing_molecular_graphics 'Bruker SHELXTL'
_computing_publication_material 'Bruker SHELXTL'
_computing_structure_refinement 'SHELXL-97 (Sheldrick, 1997)'
_computing_structure_solution 'SHELXS-97 (Sheldrick, 1990)'
_diffrn_ambient_temperature 100(2)
_diffrn_measured_fraction_theta_full 0.989
_diffrn_measured_fraction_theta_max 0.989
_diffrn_measurement_device_type 'Bruker APEX-II CCD'
_diffrn_measurement_method '\f and \w scans'
_diffrn_radiation_monochromator graphite
_diffrn_radiation_source 'fine-focus sealed tube'
_diffrn_radiation_type MoK\a
_diffrn_radiation_wavelength 0.71073
_diffrn_reflns_av_R_equivalents 0.0555
_diffrn_reflns_av_sigmaI/netI 0.0533
_diffrn_reflns_limit_h_max 24
_diffrn_reflns_limit_h_min -26
_diffrn_reflns_limit_k_max 30
_diffrn_reflns_limit_k_min -30
_diffrn_reflns_limit_l_max 27
_diffrn_reflns_limit_l_min -28
_diffrn_reflns_number 88885
_diffrn_reflns_theta_full 27.65
_diffrn_reflns_theta_max 27.65
_diffrn_reflns_theta_min 1.13
_diffrn_standards_number 0
_exptl_absorpt_coefficient_mu 0.157
_exptl_absorpt_correction_T_max 1
_exptl_absorpt_correction_T_min 0.88
_exptl_absorpt_correction_type multi-scan
_exptl_absorpt_process_details SADABS
_exptl_crystal_colour purple
_exptl_crystal_density_diffrn 1.547
_exptl_crystal_density_meas ?
_exptl_crystal_density_method 'not measured'
_exptl_crystal_description Prism
_exptl_crystal_F_000 4504
_exptl_crystal_size_max 0.2
_exptl_crystal_size_mid 0.2
_exptl_crystal_size_min 0.1
_refine_diff_density_max 0.854
_refine_diff_density_min -0.635
_refine_diff_density_rms 0.056
_refine_ls_extinction_method none
_refine_ls_goodness_of_fit_ref 0.950
_refine_ls_hydrogen_treatment constr
_refine_ls_matrix_type full
_refine_ls_number_parameters 1423
_refine_ls_number_reflns 22041
_refine_ls_number_restraints 174
_refine_ls_restrained_S_all 0.952
_refine_ls_R_factor_all 0.0869
_refine_ls_R_factor_gt 0.0505
_refine_ls_shift/su_max 0.001
_refine_ls_shift/su_mean 0.000
_refine_ls_structure_factor_coef Fsqd
_refine_ls_weighting_details 'calc w=1/[\s^2^(Fo^2^)+(0.1000P)^2^+0.0000P] where P=(Fo^2^+2Fc^2^)/3'
_refine_ls_weighting_scheme calc
_refine_ls_wR_factor_gt 0.1316
_refine_ls_wR_factor_ref 0.1542
_reflns_number_gt 14995
_reflns_number_total 22041
_reflns_threshold_expression >2sigma(I)
_cod_data_source_file jo902411b_si_002.cif
_cod_data_source_block 2[BARF]_polymorph_1
_cod_depositor_comments
;
The following automatic conversions were performed:

'_symmetry_cell_setting' value 'Monoclinic' changed to 'monoclinic'
according to the built-in table from CIF Core dictionary named
'cif_core.dic' version 2.4.1 from 2010-06-29.

Automatic conversion script
Id: cif_fix_values 1646 2011-03-28 12:23:43Z adriana 

The following automatic conversions were performed:

'_exptl_crystal_density_meas' value 'not measured' was changed to '?'
- the value is perceived as not measured.

Automatic conversion script
Id: cif_fix_values 3008 2015-01-20 13:52:24Z robertas 
;
_cod_database_code 4025228

loop_
_symmetry_equiv_pos_as_xyz
'x, y, z'
'-x, y+1/2, -z+1/2'
'-x, -y, -z'
'x, -y-1/2, z-1/2'

loop_
_atom_site_label
_atom_site_type_symbol
_atom_site_fract_x
_atom_site_fract_y
_atom_site_fract_z
_atom_site_U_iso_or_equiv
_atom_site_adp_type
_atom_site_occupancy
_atom_site_symmetry_multiplicity
_atom_site_calc_flag
_atom_site_refinement_flags
_atom_site_disorder_assembly
_atom_site_disorder_group
C6C C 0.80534(12) 0.55066(10) 0.43983(12) 0.0259(5) Uani 1 1 d . . .
H6CA H 0.8049 0.5190 0.4679 0.039 Uiso 1 1 calc R . .
H6CB H 0.7892 0.5376 0.3939 0.039 Uiso 1 1 calc R . .
H6CC H 0.7717 0.5801 0.4410 0.039 Uiso 1 1 calc R . .
C7C C 0.88179(15) 0.63096(10) 0.44249(14) 0.0346(6) Uani 1 1 d . . .
H7CA H 0.9327 0.6408 0.4512 0.052 Uiso 1 1 calc R . .
H7CB H 0.8642 0.6568 0.4669 0.052 Uiso 1 1 calc R . .
H7CC H 0.8498 0.6340 0.3947 0.052 Uiso 1 1 calc R . .
N2C N 0.87995(10) 0.57322(8) 0.46454(10) 0.0246(4) Uani 1 1 d . . .
C3C C 0.93958(12) 0.53791(9) 0.48478(12) 0.0230(5) Uani 1 1 d . . .
C2C C 0.92818(13) 0.48107(9) 0.46646(12) 0.0250(5) Uani 1 1 d . . .
H2CA H 0.8787 0.4676 0.4456 0.030 Uiso 1 1 calc R . .
C1C C 0.98495(13) 0.44345(9) 0.47703(12) 0.0246(5) Uani 1 1 d . . .
N1C N 0.96939(11) 0.38994(8) 0.44996(12) 0.0322(5) Uani 1 1 d . . .
C5C C 0.89340(15) 0.36951(11) 0.42548(18) 0.0461(8) Uani 1 1 d . . .
H5CA H 0.8749 0.3768 0.4589 0.069 Uiso 1 1 calc R . .
H5CB H 0.8922 0.3290 0.4170 0.069 Uiso 1 1 calc R . .
H5CC H 0.8621 0.3891 0.3841 0.069 Uiso 1 1 calc R . .
C4C C 1.00548(15) 0.37091(11) 0.40890(14) 0.0365(6) Uani 1 1 d . . .
H4CA H 1.0534 0.3898 0.4233 0.055 Uiso 1 1 calc R . .
H4CB H 0.9741 0.3800 0.3622 0.055 Uiso 1 1 calc R . .
H4CC H 1.0131 0.3301 0.4137 0.055 Uiso 1 1 calc R . .
C5B C 0.34318(13) 1.00029(12) -0.17022(12) 0.0314(6) Uani 1 1 d . . .
H5BA H 0.3240 1.0268 -0.1478 0.047 Uiso 1 1 calc R . .
H5BB H 0.3276 0.9620 -0.1659 0.047 Uiso 1 1 calc R . .
H5BC H 0.3238 1.0102 -0.2175 0.047 Uiso 1 1 calc R . .
C4B C 0.45564(14) 0.97129(10) -0.17733(11) 0.0261(5) Uani 1 1 d . . .
H4BA H 0.5098 0.9729 -0.1541 0.039 Uiso 1 1 calc R . .
H4BB H 0.4390 0.9876 -0.2219 0.039 Uiso 1 1 calc R . .
H4BC H 0.4394 0.9320 -0.1812 0.039 Uiso 1 1 calc R . .
N1B N 0.42391(10) 1.00311(8) -0.13972(9) 0.0223(4) Uani 1 1 d . . .
C1B C 0.46118(12) 1.00367(9) -0.07063(11) 0.0186(4) Uani 1 1 d . . .
C2B C 0.42586(11) 0.98742(9) -0.03193(11) 0.0187(4) Uani 1 1 d . . .
H2BA H 0.3741 0.9806 -0.0538 0.022 Uiso 1 1 calc R . .
C3B C 0.46125(11) 0.98048(9) 0.03699(11) 0.0174(4) Uani 1 1 d . . .
N2B N 0.42393(10) 0.95774(8) 0.07000(9) 0.0202(4) Uani 1 1 d . . .
C6B C 0.34326(12) 0.95359(10) 0.03665(12) 0.0253(5) Uani 1 1 d . . .
H6BA H 0.3227 0.9882 0.0115 0.038 Uiso 1 1 calc R . .
H6BB H 0.3241 0.9484 0.0700 0.038 Uiso 1 1 calc R . .
H6BC H 0.3289 0.9214 0.0061 0.038 Uiso 1 1 calc R . .
C7B C 0.45744(13) 0.91607(10) 0.12275(12) 0.0261(5) Uani 1 1 d . . .
H7BA H 0.5114 0.9170 0.1391 0.039 Uiso 1 1 calc R . .
H7BB H 0.4390 0.8785 0.1052 0.039 Uiso 1 1 calc R . .
H7BC H 0.4444 0.9247 0.1594 0.039 Uiso 1 1 calc R . .
C5D C 0.17730(13) 0.07003(11) 0.61254(14) 0.0322(6) Uani 1 1 d . . .
H5DA H 0.1958 0.0425 0.5907 0.048 Uiso 1 1 calc R . .
H5DB H 0.2152 0.0769 0.6579 0.048 Uiso 1 1 calc R . .
H5DC H 0.1658 0.1053 0.5874 0.048 Uiso 1 1 calc R . .
C4D C 0.08785(15) 0.08194(11) 0.65823(14) 0.0343(6) Uani 1 1 d . . .
H4DA H 0.0388 0.0697 0.6527 0.051 Uiso 1 1 calc R . .
H4DB H 0.0860 0.1218 0.6461 0.051 Uiso 1 1 calc R . .
H4DC H 0.1237 0.0768 0.7047 0.051 Uiso 1 1 calc R . .
N1D N 0.11040(11) 0.04828(8) 0.61507(10) 0.0274(4) Uani 1 1 d . . .
C1D C 0.05710(13) 0.02266(9) 0.55899(12) 0.0230(5) Uani 1 1 d . . .
C2D C 0.05785(13) 0.02943(9) 0.49750(13) 0.0252(5) Uani 1 1 d . . .
H2DA H 0.0992 0.0478 0.4960 0.030 Uiso 1 1 calc R . .
C3D C 0.00172(13) 0.01091(9) 0.43777(12) 0.0232(5) Uani 1 1 d . . .
N2D N 0.00181(11) 0.02604(8) 0.37817(11) 0.0281(5) Uani 1 1 d . . .
C6D C 0.06837(15) 0.05063(11) 0.37838(14) 0.0365(6) Uani 1 1 d . . .
H6DA H 0.1118 0.0295 0.4090 0.055 Uiso 1 1 calc R . .
H6DB H 0.0726 0.0899 0.3929 0.055 Uiso 1 1 calc R . .
H6DC H 0.0656 0.0490 0.3334 0.055 Uiso 1 1 calc R . .
C7D C -0.06552(16) 0.04453(12) 0.32124(14) 0.0398(7) Uani 1 1 d . . .
H7DA H -0.1090 0.0304 0.3259 0.060 Uiso 1 1 calc R . .
H7DB H -0.0657 0.0299 0.2801 0.060 Uiso 1 1 calc R . .
H7DC H -0.0670 0.0857 0.3196 0.060 Uiso 1 1 calc R . .
C5A C 0.69407(12) 1.00424(11) 0.51769(13) 0.0306(6) Uani 1 1 d . . .
H5AA H 0.7007 0.9795 0.5550 0.046 Uiso 1 1 calc R . .
H5AB H 0.7395 1.0259 0.5286 0.046 Uiso 1 1 calc R . .
H5AC H 0.6832 0.9815 0.4778 0.046 Uiso 1 1 calc R . .
C4A C 0.62810(14) 1.08870(11) 0.45970(13) 0.0311(6) Uani 1 1 d . . .
H4AA H 0.5835 1.1110 0.4500 0.047 Uiso 1 1 calc R . .
H4AB H 0.6259 1.0730 0.4182 0.047 Uiso 1 1 calc R . .
H4AC H 0.6719 1.1128 0.4805 0.047 Uiso 1 1 calc R . .
N1A N 0.63262(10) 1.04285(8) 0.50513(10) 0.0251(4) Uani 1 1 d . . .
C1A C 0.56826(12) 1.02155(9) 0.50488(11) 0.0204(5) Uani 1 1 d . . .
C2A C 0.55248(12) 0.96459(10) 0.49565(11) 0.0216(5) Uani 1 1 d . . .
H2AA H 0.5894 0.9400 0.4948 0.026 Uiso 1 1 calc R . .
C3A C 0.48477(12) 0.94133(9) 0.48756(10) 0.0196(4) Uani 1 1 d . . .
N2A N 0.46986(10) 0.88573(8) 0.47109(9) 0.0226(4) Uani 1 1 d . . .
C6A C 0.52961(14) 0.84725(10) 0.47859(13) 0.0298(5) Uani 1 1 d . . .
H6AA H 0.5742 0.8573 0.5185 0.045 Uiso 1 1 calc R . .
H6AB H 0.5398 0.8500 0.4394 0.045 Uiso 1 1 calc R . .
H6AC H 0.5150 0.8086 0.4828 0.045 Uiso 1 1 calc R . .
C7A C 0.39716(13) 0.86536(10) 0.42329(12) 0.0290(5) Uani 1 1 d . . .
H7AA H 0.3619 0.8967 0.4094 0.043 Uiso 1 1 calc R . .
H7AB H 0.3799 0.8361 0.4442 0.043 Uiso 1 1 calc R . .
H7AC H 0.4012 0.8497 0.3843 0.043 Uiso 1 1 calc R . .
B201 B 0.03922(12) 0.22052(10) 0.20581(12) 0.0148(5) Uani 1 1 d . . .
C201 C 0.02408(11) 0.15342(8) 0.18998(10) 0.0153(4) Uani 1 1 d . . .
C202 C -0.04701(11) 0.13094(9) 0.15556(10) 0.0167(4) Uani 1 1 d . . .
H20A H -0.0884 0.1556 0.1407 0.020 Uiso 1 1 calc R . .
C203 C -0.05904(12) 0.07362(9) 0.14240(11) 0.0197(4) Uani 1 1 d . . .
C204 C -0.13735(13) 0.05404(10) 0.10620(13) 0.0282(5) Uani 1 1 d . . .
C205 C -0.00095(13) 0.03577(9) 0.16315(11) 0.0229(5) Uani 1 1 d . . .
H20B H -0.0095 -0.0034 0.1552 0.027 Uiso 1 1 calc R . .
C206 C 0.07007(12) 0.05711(9) 0.19594(11) 0.0205(5) Uani 1 1 d . . .
C207 C 0.13650(14) 0.01941(10) 0.22217(12) 0.0278(5) Uani 1 1 d . . .
C208 C 0.08227(12) 0.11477(9) 0.20779(10) 0.0173(4) Uani 1 1 d . . .
H20C H 0.1318 0.1282 0.2287 0.021 Uiso 1 1 calc R . .
C209 C 0.10031(11) 0.23473(8) 0.28211(10) 0.0149(4) Uani 1 1 d . . .
C210 C 0.11356(11) 0.29186(9) 0.29861(10) 0.0152(4) Uani 1 1 d . . .
H21A H 0.0871 0.3190 0.2655 0.018 Uiso 1 1 calc R . .
C211 C 0.16292(11) 0.31058(8) 0.36036(11) 0.0157(4) Uani 1 1 d . . .
C212 C 0.17425(12) 0.37243(9) 0.37255(11) 0.0202(5) Uani 1 1 d . . .
C213 C 0.20437(11) 0.27230(9) 0.41013(11) 0.0174(4) Uani 1 1 d . . .
H21B H 0.2390 0.2848 0.4528 0.021 Uiso 1 1 calc R . .
C214 C 0.19327(11) 0.21565(9) 0.39527(10) 0.0159(4) Uani 1 1 d . . .
C215 C 0.23885(12) 0.17270(9) 0.44512(11) 0.0196(4) Uani 1 1 d . . .
C216 C 0.14109(11) 0.19713(9) 0.33290(10) 0.0162(4) Uani 1 1 d . . .
H21C H 0.1332 0.1579 0.3250 0.019 Uiso 1 1 calc R . .
C217 C 0.07161(11) 0.24429(8) 0.15481(10) 0.0142(4) Uani 1 1 d . A .
C218 C 0.14772(11) 0.24787(8) 0.17335(11) 0.0163(4) Uani 1 1 d . . .
H21D H 0.1811 0.2393 0.2180 0.020 Uiso 1 1 calc R . .
C219 C 0.17637(11) 0.26339(8) 0.12915(11) 0.0170(4) Uani 1 1 d . . .
C220 C 0.25862(12) 0.26454(10) 0.15276(12) 0.0241(5) Uani 1 1 d . . .
C221 C 0.13011(11) 0.27841(9) 0.06418(11) 0.0175(4) Uani 1 1 d . . .
H22A H 0.1497 0.2899 0.0341 0.021 Uiso 1 1 calc R . .
C222 C 0.05421(12) 0.27616(9) 0.04447(11) 0.0183(4) Uani 1 1 d D A .
C223 C 0.00287(13) 0.29486(10) -0.02431(12) 0.0259(5) Uani 1 1 d D . .
C224 C 0.02587(11) 0.25836(8) 0.08826(10) 0.0163(4) Uani 1 1 d . . .
H22B H -0.0263 0.2556 0.0726 0.020 Uiso 1 1 calc R A .
C225 C -0.03576(11) 0.25265(8) 0.20028(10) 0.0140(4) Uani 1 1 d . B .
C226 C -0.06022(11) 0.30481(8) 0.17046(10) 0.0165(4) Uani 1 1 d . . .
H22C H -0.0356 0.3220 0.1471 0.020 Uiso 1 1 calc R . .
C227 C -0.11998(12) 0.33277(9) 0.17376(11) 0.0198(4) Uani 1 1 d . . .
C228 C -0.14131(14) 0.38901(10) 0.14167(13) 0.0287(5) Uani 1 1 d . . .
C229 C -0.15806(12) 0.30916(10) 0.20643(11) 0.0221(5) Uani 1 1 d . . .
H22D H -0.1992 0.3278 0.2081 0.027 Uiso 1 1 calc R . .
C230 C -0.13439(11) 0.25726(9) 0.23682(11) 0.0202(5) Uani 1 1 d D B .
C231 C -0.17574(13) 0.22950(11) 0.27091(12) 0.0294(5) Uani 1 1 d DU . .
C232 C -0.07458(11) 0.23006(9) 0.23420(11) 0.0172(4) Uani 1 1 d . . .
H23A H -0.0593 0.1949 0.2561 0.021 Uiso 1 1 calc R B .
F201 F -0.17563(10) 0.06133(10) 0.14160(10) 0.0725(7) Uani 1 1 d . . .
F202 F -0.14320(9) -0.00010(6) 0.09004(8) 0.0477(4) Uani 1 1 d . . .
F203 F -0.17435(8) 0.08123(6) 0.04872(9) 0.0469(4) Uani 1 1 d . . .
F204 F 0.11992(10) -0.03441(6) 0.20485(9) 0.0499(5) Uani 1 1 d . . .
F205 F 0.18672(9) 0.03473(7) 0.20065(8) 0.0485(5) Uani 1 1 d . . .
F206 F 0.17204(7) 0.02059(6) 0.28871(7) 0.0302(3) Uani 1 1 d . . .
F207 F 0.22963(8) 0.39263(6) 0.36030(7) 0.0335(3) Uani 1 1 d . . .
F208 F 0.11367(8) 0.40193(5) 0.33375(7) 0.0309(3) Uani 1 1 d . . .
F209 F 0.19047(7) 0.38656(5) 0.43568(6) 0.0263(3) Uani 1 1 d . . .
F210 F 0.29879(7) 0.19421(6) 0.49508(7) 0.0309(3) Uani 1 1 d . . .
F211 F 0.26389(8) 0.13249(6) 0.41761(7) 0.0338(3) Uani 1 1 d . . .
F212 F 0.20076(7) 0.14556(6) 0.47358(7) 0.0303(3) Uani 1 1 d . . .
F213 F 0.29102(8) 0.30638(7) 0.19577(9) 0.0434(4) Uani 1 1 d . . .
F214 F 0.27898(8) 0.27048(8) 0.10375(8) 0.0442(4) Uani 1 1 d . . .
F215 F 0.29074(7) 0.21723(6) 0.18511(8) 0.0388(4) Uani 1 1 d . . .
F216 F -0.0639(5) 0.2743(6) -0.0458(6) 0.042(3) Uani 0.45(3) 1 d PDU A 1
F217 F 0.0275(6) 0.2765(4) -0.0685(4) 0.042(2) Uani 0.45(3) 1 d PDU A 1
F218 F -0.0013(7) 0.3492(3) -0.0317(5) 0.044(2) Uani 0.45(3) 1 d PDU A 1
F16 F 0.0307(4) 0.2993(11) -0.0667(4) 0.092(4) Uani 0.55(3) 1 d PDU A 2
F17 F -0.0244(11) 0.3468(4) -0.0222(6) 0.079(4) Uani 0.55(3) 1 d PDU A 2
F18 F -0.0577(6) 0.2651(6) -0.0505(6) 0.061(3) Uani 0.55(3) 1 d PDU A 2
F219 F -0.14900(11) 0.38941(7) 0.07891(8) 0.0587(5) Uani 1 1 d . . .
F220 F -0.20440(8) 0.40875(6) 0.14012(8) 0.0390(4) Uani 1 1 d . . .
F221 F -0.08932(9) 0.42818(6) 0.17361(9) 0.0455(4) Uani 1 1 d . . .
F222 F -0.1365(3) 0.19032(19) 0.3150(3) 0.0258(13) Uani 0.58(2) 1 d PDU B 1
F223 F -0.1903(5) 0.2669(3) 0.3099(3) 0.057(2) Uani 0.58(2) 1 d PDU B 1
F224 F -0.2372(5) 0.2062(5) 0.2305(4) 0.079(3) Uani 0.58(2) 1 d PDU B 1
F22 F -0.2215(11) 0.2620(4) 0.2808(14) 0.109(6) Uani 0.42(2) 1 d PDU B 2
F23 F -0.2240(8) 0.1909(6) 0.2300(7) 0.064(4) Uani 0.42(2) 1 d PDU B 2
F24 F -0.1355(6) 0.2001(7) 0.3219(5) 0.079(4) Uani 0.42(2) 1 d PDU B 2
B101 B 0.54944(12) 0.23641(9) 0.26419(12) 0.0135(4) Uani 1 1 d . . .
C101 C 0.49008(10) 0.22022(8) 0.29412(10) 0.0130(4) Uani 1 1 d . . .
C102 C 0.46902(11) 0.16411(8) 0.29511(10) 0.0161(4) Uani 1 1 d . . .
H10A H 0.4905 0.1356 0.2791 0.019 Uiso 1 1 calc R . .
C103 C 0.41787(11) 0.14873(9) 0.31862(10) 0.0166(4) Uani 1 1 d . . .
C104 C 0.39463(13) 0.08854(9) 0.31335(12) 0.0239(5) Uani 1 1 d . . .
C105 C 0.38716(11) 0.18843(9) 0.34449(11) 0.0188(4) Uani 1 1 d . . .
H10B H 0.3515 0.1781 0.3599 0.023 Uiso 1 1 calc R . .
C106 C 0.41006(11) 0.24392(9) 0.34728(10) 0.0165(4) Uani 1 1 d . . .
C107 C 0.37559(13) 0.28694(10) 0.37415(12) 0.0249(5) Uani 1 1 d . . .
C108 C 0.45994(11) 0.25941(8) 0.32242(10) 0.0144(4) Uani 1 1 d . . .
H10C H 0.4741 0.2978 0.3247 0.017 Uiso 1 1 calc R . .
C109 C 0.62997(11) 0.21580(8) 0.32110(10) 0.0146(4) Uani 1 1 d . . .
C110 C 0.66516(11) 0.24627(9) 0.38069(10) 0.0158(4) Uani 1 1 d . . .
H11A H 0.6427 0.2798 0.3862 0.019 Uiso 1 1 calc R . .
C111 C 0.73163(11) 0.22901(9) 0.43173(11) 0.0183(4) Uani 1 1 d . . .
C112 C 0.76730(12) 0.26246(10) 0.49449(11) 0.0255(5) Uani 1 1 d . . .
C113 C 0.76556(12) 0.17940(9) 0.42636(11) 0.0200(5) Uani 1 1 d . . .
H11B H 0.8112 0.1675 0.4611 0.024 Uiso 1 1 calc R . .
C114 C 0.73088(11) 0.14809(9) 0.36904(11) 0.0184(4) Uani 1 1 d . . .
C115 C 0.76310(13) 0.09281(10) 0.36233(13) 0.0276(5) Uani 1 1 d . . .
C116 C 0.66478(11) 0.16575(8) 0.31747(11) 0.0161(4) Uani 1 1 d . . .
H11C H 0.6426 0.1431 0.2786 0.019 Uiso 1 1 calc R . .
C117 C 0.52867(11) 0.20560(8) 0.19233(10) 0.0142(4) Uani 1 1 d . . .
C118 C 0.57910(11) 0.20595(9) 0.16399(11) 0.0169(4) Uani 1 1 d . . .
H11D H 0.6262 0.2229 0.1880 0.020 Uiso 1 1 calc R . .
C119 C 0.56274(12) 0.18243(9) 0.10221(11) 0.0191(4) Uani 1 1 d . . .
C120 C 0.61931(13) 0.18378(11) 0.07500(12) 0.0267(5) Uani 1 1 d . . .
C121 C 0.49484(12) 0.15668(9) 0.06536(11) 0.0191(4) Uani 1 1 d . . .
H12A H 0.4839 0.1397 0.0236 0.023 Uiso 1 1 calc R . .
C122 C 0.44391(11) 0.15675(9) 0.09173(11) 0.0175(4) Uani 1 1 d . . .
C123 C 0.37073(12) 0.12873(9) 0.05571(11) 0.0229(5) Uani 1 1 d . . .
C124 C 0.46006(11) 0.18097(8) 0.15326(10) 0.0153(4) Uani 1 1 d . . .
H12B H 0.4232 0.1808 0.1693 0.018 Uiso 1 1 calc R . .
C125 C 0.54896(11) 0.30361(8) 0.24808(10) 0.0127(4) Uani 1 1 d . . .
C126 C 0.61360(11) 0.33429(8) 0.26055(10) 0.0139(4) Uani 1 1 d . . .
H12C H 0.6602 0.3161 0.2826 0.017 Uiso 1 1 calc R . .
C127 C 0.61178(11) 0.39018(8) 0.24174(10) 0.0151(4) Uani 1 1 d . . .
C128 C 0.68269(12) 0.42103(9) 0.25810(11) 0.0205(5) Uani 1 1 d . . .
C129 C 0.54511(11) 0.41870(8) 0.20987(10) 0.0164(4) Uani 1 1 d . . .
H12D H 0.5438 0.4571 0.1974 0.020 Uiso 1 1 calc R . .
C130 C 0.48032(11) 0.38936(8) 0.19677(10) 0.0152(4) Uani 1 1 d . . .
C131 C 0.40657(12) 0.41824(9) 0.16526(11) 0.0201(5) Uani 1 1 d . . .
C132 C 0.48240(11) 0.33307(8) 0.21471(10) 0.0140(4) Uani 1 1 d . . .
H13A H 0.4370 0.3139 0.2039 0.017 Uiso 1 1 calc R . .
F101 F 0.34539(9) 0.07852(6) 0.33694(9) 0.0437(4) Uani 1 1 d . . .
F102 F 0.36582(10) 0.07022(6) 0.25044(7) 0.0473(4) Uani 1 1 d . . .
F103 F 0.45202(8) 0.05411(6) 0.34698(8) 0.0399(4) Uani 1 1 d . . .
F104 F 0.40854(9) 0.33728(6) 0.38383(9) 0.0460(4) Uani 1 1 d . . .
F105 F 0.30401(8) 0.29499(7) 0.33389(8) 0.0423(4) Uani 1 1 d . . .
F106 F 0.37788(8) 0.27170(6) 0.43299(7) 0.0350(3) Uani 1 1 d . . .
F107 F 0.76676(10) 0.23515(7) 0.54686(7) 0.0466(4) Uani 1 1 d . . .
F108 F 0.73441(8) 0.31161(6) 0.49205(8) 0.0438(4) Uani 1 1 d . . .
F109 F 0.83871(8) 0.27345(8) 0.51085(8) 0.0465(4) Uani 1 1 d . . .
F110 F 0.72231(12) 0.04930(7) 0.36550(14) 0.0788(7) Uani 1 1 d . . .
F111 F 0.83174(10) 0.08497(8) 0.40616(9) 0.0636(6) Uani 1 1 d . . .
F112 F 0.76333(9) 0.08597(7) 0.30292(8) 0.0451(4) Uani 1 1 d . . .
F113 F 0.58913(10) 0.18003(12) 0.00922(9) 0.0812(8) Uani 1 1 d . . .
F114 F 0.66122(9) 0.22942(6) 0.09261(9) 0.0432(4) Uani 1 1 d . . .
F115 F 0.66714(9) 0.14077(7) 0.09706(10) 0.0484(4) Uani 1 1 d . . .
F116 F 0.35604(8) 0.11374(7) -0.00636(7) 0.0410(4) Uani 1 1 d . . .
F117 F 0.36591(7) 0.08122(6) 0.08697(8) 0.0355(4) Uani 1 1 d . . .
F118 F 0.31432(7) 0.16104(5) 0.05246(7) 0.0269(3) Uani 1 1 d . . .
F119 F 0.70621(8) 0.44848(7) 0.31641(7) 0.0386(4) Uani 1 1 d . . .
F120 F 0.73769(7) 0.38695(6) 0.26307(8) 0.0361(4) Uani 1 1 d . . .
F121 F 0.67673(7) 0.45969(6) 0.21263(7) 0.0313(3) Uani 1 1 d . . .
F122 F 0.37279(7) 0.41924(6) 0.20536(7) 0.0291(3) Uani 1 1 d . . .
F123 F 0.35953(7) 0.39305(6) 0.10880(7) 0.0303(3) Uani 1 1 d . . .
F124 F 0.41202(7) 0.47208(5) 0.14933(7) 0.0297(3) Uani 1 1 d . . .

loop_
_atom_site_aniso_label
_atom_site_aniso_U_11
_atom_site_aniso_U_22
_atom_site_aniso_U_33
_atom_site_aniso_U_23
_atom_site_aniso_U_13
_atom_site_aniso_U_12
C6C 0.0205(12) 0.0310(13) 0.0259(13) 0.0041(10) 0.0099(10) 0.0082(10)
C7C 0.0422(15) 0.0220(12) 0.0455(16) 0.0126(11) 0.0245(14) 0.0121(11)
N2C 0.0232(10) 0.0200(10) 0.0331(11) 0.0072(8) 0.0145(9) 0.0081(8)
C3C 0.0245(12) 0.0189(11) 0.0325(13) 0.0072(9) 0.0188(11) 0.0054(9)
C2C 0.0197(11) 0.0223(12) 0.0364(14) 0.0051(10) 0.0152(11) 0.0009(9)
C1C 0.0254(12) 0.0177(11) 0.0362(14) 0.0065(10) 0.0184(11) 0.0037(9)
N1C 0.0279(11) 0.0175(10) 0.0550(15) -0.0013(9) 0.0215(11) -0.0003(8)
C5C 0.0344(15) 0.0194(13) 0.088(2) -0.0057(14) 0.0290(16) -0.0064(11)
C4C 0.0334(14) 0.0255(13) 0.0502(17) -0.0061(12) 0.0178(14) 0.0037(11)
C5B 0.0189(12) 0.0469(16) 0.0186(12) 0.0023(11) -0.0012(10) 0.0017(11)
C4B 0.0327(13) 0.0254(12) 0.0153(11) -0.0008(9) 0.0059(10) 0.0037(10)
N1B 0.0189(9) 0.0265(10) 0.0169(10) 0.0012(8) 0.0033(8) 0.0012(8)
C1B 0.0190(11) 0.0158(10) 0.0168(11) 0.0017(8) 0.0036(9) 0.0040(8)
C2B 0.0131(10) 0.0169(10) 0.0204(11) -0.0003(9) 0.0018(9) 0.0007(8)
C3B 0.0169(10) 0.0157(10) 0.0184(11) -0.0011(8) 0.0064(9) 0.0018(8)
N2B 0.0185(9) 0.0210(9) 0.0207(10) 0.0016(8) 0.0080(8) -0.0005(7)
C6B 0.0221(12) 0.0272(12) 0.0284(13) -0.0046(10) 0.0124(11) -0.0047(9)
C7B 0.0307(13) 0.0250(12) 0.0235(12) 0.0059(10) 0.0124(11) 0.0014(10)
C5D 0.0237(13) 0.0255(13) 0.0456(16) 0.0013(11) 0.0134(12) 0.0019(10)
C4D 0.0351(14) 0.0285(13) 0.0392(15) -0.0059(11) 0.0160(13) 0.0028(11)
N1D 0.0266(11) 0.0206(10) 0.0361(12) 0.0000(9) 0.0147(10) 0.0023(8)
C1D 0.0243(12) 0.0138(10) 0.0351(14) 0.0014(9) 0.0169(11) 0.0048(9)
C2D 0.0236(12) 0.0157(11) 0.0430(15) 0.0028(10) 0.0207(12) 0.0023(9)
C3D 0.0269(12) 0.0145(10) 0.0358(14) 0.0033(9) 0.0208(11) 0.0063(9)
N2D 0.0339(11) 0.0237(10) 0.0350(12) 0.0034(9) 0.0228(10) 0.0019(8)
C6D 0.0476(16) 0.0311(14) 0.0458(16) -0.0037(12) 0.0344(14) -0.0095(12)
C7D 0.0472(17) 0.0376(15) 0.0421(16) 0.0151(13) 0.0264(15) 0.0131(13)
C5A 0.0184(12) 0.0328(14) 0.0375(15) -0.0122(11) 0.0091(11) -0.0065(10)
C4A 0.0347(14) 0.0318(13) 0.0320(14) -0.0044(11) 0.0193(12) -0.0117(11)
N1A 0.0207(10) 0.0268(10) 0.0272(11) -0.0047(8) 0.0098(9) -0.0056(8)
C1A 0.0184(11) 0.0245(12) 0.0149(11) -0.0005(9) 0.0041(9) -0.0032(9)
C2A 0.0212(11) 0.0234(11) 0.0190(11) 0.0017(9) 0.0077(10) 0.0012(9)
C3A 0.0215(11) 0.0216(11) 0.0131(10) 0.0028(8) 0.0049(9) -0.0029(9)
N2A 0.0259(10) 0.0175(9) 0.0236(10) 0.0001(8) 0.0099(9) -0.0028(8)
C6A 0.0365(14) 0.0222(12) 0.0319(14) 0.0027(10) 0.0160(12) 0.0028(10)
C7A 0.0327(14) 0.0249(12) 0.0288(13) -0.0058(10) 0.0129(12) -0.0084(10)
B201 0.0113(11) 0.0138(11) 0.0171(12) 0.0013(9) 0.0040(10) 0.0000(8)
C201 0.0155(10) 0.0164(10) 0.0141(10) 0.0010(8) 0.0065(9) -0.0001(8)
C202 0.0177(11) 0.0150(10) 0.0159(11) 0.0005(8) 0.0058(9) 0.0008(8)
C203 0.0237(11) 0.0176(11) 0.0153(11) -0.0016(8) 0.0061(10) -0.0035(9)
C204 0.0287(13) 0.0213(12) 0.0301(14) -0.0048(10) 0.0086(11) -0.0100(10)
C205 0.0345(13) 0.0126(10) 0.0213(12) -0.0029(9) 0.0119(11) -0.0019(9)
C206 0.0270(12) 0.0193(11) 0.0171(11) 0.0016(9) 0.0112(10) 0.0061(9)
C207 0.0355(14) 0.0216(12) 0.0273(13) 0.0017(10) 0.0145(12) 0.0099(10)
C208 0.0161(10) 0.0207(11) 0.0140(10) 0.0012(8) 0.0056(9) 0.0008(8)
C209 0.0113(10) 0.0171(10) 0.0169(11) -0.0013(8) 0.0067(9) -0.0011(8)
C210 0.0106(10) 0.0176(10) 0.0154(10) 0.0024(8) 0.0038(9) 0.0022(8)
C211 0.0130(10) 0.0164(10) 0.0181(11) -0.0016(8) 0.0069(9) 0.0005(8)
C212 0.0171(11) 0.0207(11) 0.0180(11) -0.0023(9) 0.0030(9) 0.0014(8)
C213 0.0119(10) 0.0228(11) 0.0146(11) -0.0025(8) 0.0031(9) 0.0000(8)
C214 0.0137(10) 0.0203(10) 0.0159(10) 0.0014(8) 0.0083(9) 0.0031(8)
C215 0.0204(11) 0.0226(11) 0.0159(11) -0.0004(9) 0.0081(10) 0.0035(9)
C216 0.0142(10) 0.0172(10) 0.0182(11) 0.0007(8) 0.0078(9) -0.0001(8)
C217 0.0137(10) 0.0096(9) 0.0172(10) -0.0028(8) 0.0048(9) -0.0006(7)
C218 0.0136(10) 0.0152(10) 0.0170(11) -0.0001(8) 0.0038(9) 0.0006(8)
C219 0.0157(10) 0.0133(10) 0.0218(11) -0.0004(8) 0.0080(9) -0.0018(8)
C220 0.0185(11) 0.0295(13) 0.0259(12) 0.0042(10) 0.0111(10) -0.0004(9)
C221 0.0191(11) 0.0171(10) 0.0181(11) 0.0008(8) 0.0097(9) -0.0017(8)
C222 0.0191(11) 0.0150(10) 0.0179(11) 0.0002(8) 0.0052(9) -0.0020(8)
C223 0.0239(12) 0.0285(13) 0.0200(12) 0.0048(10) 0.0045(10) -0.0039(10)
C224 0.0122(10) 0.0151(10) 0.0188(11) -0.0022(8) 0.0042(9) -0.0018(8)
C225 0.0114(10) 0.0133(9) 0.0130(10) -0.0016(8) 0.0013(8) -0.0005(7)
C226 0.0132(10) 0.0176(10) 0.0153(11) -0.0026(8) 0.0031(9) -0.0016(8)
C227 0.0180(11) 0.0193(11) 0.0166(11) -0.0014(9) 0.0023(9) 0.0043(8)
C228 0.0333(14) 0.0238(12) 0.0301(14) 0.0044(10) 0.0148(12) 0.0123(10)
C229 0.0138(10) 0.0276(12) 0.0225(12) -0.0040(9) 0.0054(10) 0.0055(9)
C230 0.0148(10) 0.0257(12) 0.0193(11) -0.0036(9) 0.0066(9) -0.0018(9)
C231 0.0229(13) 0.0361(14) 0.0336(15) 0.0019(11) 0.0165(12) 0.0021(10)
C232 0.0132(10) 0.0164(10) 0.0189(11) -0.0008(8) 0.0041(9) 0.0001(8)
F201 0.0422(10) 0.1154(18) 0.0714(13) -0.0500(13) 0.0354(10) -0.0473(11)
F202 0.0515(10) 0.0166(7) 0.0484(10) -0.0031(7) -0.0034(8) -0.0145(7)
F203 0.0284(8) 0.0298(8) 0.0545(11) 0.0114(7) -0.0083(8) -0.0080(6)
F204 0.0588(11) 0.0235(8) 0.0505(10) -0.0076(7) 0.0076(9) 0.0203(7)
F205 0.0502(10) 0.0609(11) 0.0521(10) 0.0278(8) 0.0387(9) 0.0364(8)
F206 0.0322(8) 0.0307(8) 0.0246(7) 0.0078(6) 0.0093(6) 0.0126(6)
F207 0.0371(8) 0.0233(7) 0.0458(9) -0.0076(6) 0.0233(7) -0.0109(6)
F208 0.0319(8) 0.0187(7) 0.0257(7) -0.0020(6) -0.0031(6) 0.0072(6)
F209 0.0283(7) 0.0235(7) 0.0188(7) -0.0076(5) 0.0025(6) 0.0044(5)
F210 0.0257(7) 0.0339(8) 0.0208(7) 0.0051(6) -0.0016(6) 0.0027(6)
F211 0.0423(9) 0.0326(8) 0.0255(8) 0.0046(6) 0.0137(7) 0.0225(7)
F212 0.0307(8) 0.0316(8) 0.0312(8) 0.0130(6) 0.0160(7) 0.0047(6)
F213 0.0175(7) 0.0494(10) 0.0555(11) -0.0145(8) 0.0084(7) -0.0118(7)
F214 0.0219(7) 0.0806(13) 0.0369(9) 0.0170(8) 0.0191(7) 0.0071(7)
F215 0.0192(7) 0.0421(9) 0.0529(10) 0.0199(7) 0.0134(7) 0.0109(6)
F216 0.015(3) 0.082(7) 0.022(4) 0.021(4) 0.003(3) -0.012(3)
F217 0.056(4) 0.065(5) 0.009(3) 0.008(3) 0.017(2) 0.022(3)
F218 0.062(4) 0.013(2) 0.029(3) 0.0081(18) -0.004(3) -0.007(2)
F16 0.030(3) 0.200(12) 0.046(4) 0.072(5) 0.016(2) 0.017(5)
F17 0.102(8) 0.042(3) 0.045(4) 0.014(2) -0.012(4) 0.027(3)
F18 0.062(5) 0.053(4) 0.027(3) 0.006(2) -0.019(3) -0.039(4)
F219 0.1018(15) 0.0429(10) 0.0390(10) 0.0212(8) 0.0377(10) 0.0424(10)
F220 0.0303(8) 0.0314(8) 0.0519(10) 0.0089(7) 0.0147(8) 0.0186(6)
F221 0.0393(9) 0.0190(7) 0.0793(13) 0.0057(8) 0.0266(9) 0.0034(6)
F222 0.027(2) 0.021(2) 0.038(3) 0.0089(14) 0.023(2) 0.0039(13)
F223 0.104(5) 0.039(2) 0.069(4) 0.0166(19) 0.076(3) 0.025(3)
F224 0.017(2) 0.176(9) 0.029(3) 0.024(4) -0.0055(19) -0.038(4)
F22 0.129(10) 0.043(4) 0.254(16) 0.023(7) 0.175(11) 0.019(5)
F23 0.072(8) 0.071(5) 0.046(4) -0.005(3) 0.024(5) -0.057(5)
F24 0.035(5) 0.170(10) 0.020(4) 0.032(5) 0.001(3) -0.016(5)
B101 0.0105(10) 0.0131(11) 0.0157(11) -0.0007(9) 0.0044(9) -0.0006(8)
C101 0.0084(9) 0.0167(10) 0.0105(10) -0.0005(8) 0.0009(8) 0.0008(7)
C102 0.0140(10) 0.0156(10) 0.0159(11) 0.0013(8) 0.0038(9) 0.0011(8)
C103 0.0164(10) 0.0165(10) 0.0130(10) 0.0022(8) 0.0027(9) -0.0032(8)
C104 0.0270(12) 0.0209(11) 0.0259(13) 0.0007(9) 0.0133(11) -0.0051(9)
C105 0.0151(10) 0.0234(11) 0.0186(11) 0.0010(9) 0.0077(9) -0.0026(8)
C106 0.0140(10) 0.0203(11) 0.0131(10) -0.0009(8) 0.0041(9) 0.0015(8)
C107 0.0269(13) 0.0229(12) 0.0321(13) -0.0014(10) 0.0197(11) -0.0010(9)
C108 0.0123(10) 0.0145(10) 0.0142(10) -0.0013(8) 0.0035(8) -0.0005(8)
C109 0.0111(10) 0.0154(10) 0.0176(11) 0.0014(8) 0.0065(9) -0.0020(8)
C110 0.0132(10) 0.0164(10) 0.0185(11) 0.0017(8) 0.0074(9) 0.0013(8)
C111 0.0136(10) 0.0231(11) 0.0169(11) 0.0009(9) 0.0056(9) 0.0002(8)
C112 0.0139(11) 0.0353(13) 0.0208(12) -0.0010(10) 0.0013(10) 0.0079(9)
C113 0.0118(10) 0.0237(11) 0.0229(12) 0.0075(9) 0.0059(9) 0.0045(8)
C114 0.0169(10) 0.0156(10) 0.0242(12) 0.0047(9) 0.0105(10) 0.0029(8)
C115 0.0223(12) 0.0225(12) 0.0381(15) 0.0055(10) 0.0132(11) 0.0073(9)
C116 0.0147(10) 0.0149(10) 0.0175(11) 0.0010(8) 0.0059(9) -0.0013(8)
C117 0.0145(10) 0.0100(9) 0.0172(10) 0.0018(8) 0.0062(9) 0.0023(7)
C118 0.0131(10) 0.0175(10) 0.0194(11) 0.0010(8) 0.0064(9) -0.0012(8)
C119 0.0178(11) 0.0217(11) 0.0184(11) 0.0015(9) 0.0083(10) 0.0031(8)
C120 0.0246(12) 0.0360(14) 0.0216(12) -0.0039(10) 0.0120(11) -0.0002(10)
C121 0.0217(11) 0.0193(11) 0.0122(10) -0.0012(8) 0.0036(9) 0.0038(8)
C122 0.0150(10) 0.0149(10) 0.0165(11) 0.0016(8) 0.0011(9) 0.0022(8)
C123 0.0198(11) 0.0217(11) 0.0192(12) -0.0014(9) 0.0009(10) 0.0013(9)
C124 0.0128(10) 0.0151(10) 0.0162(11) 0.0031(8) 0.0046(9) 0.0029(8)
C125 0.0132(10) 0.0150(10) 0.0094(10) -0.0028(7) 0.0045(8) 0.0001(7)
C126 0.0122(10) 0.0141(10) 0.0147(10) -0.0003(8) 0.0051(9) 0.0007(7)
C127 0.0155(10) 0.0146(10) 0.0154(10) -0.0024(8) 0.0069(9) -0.0028(8)
C128 0.0197(11) 0.0148(10) 0.0279(12) -0.0020(9) 0.0110(10) -0.0025(8)
C129 0.0199(11) 0.0125(10) 0.0174(11) -0.0004(8) 0.0088(9) 0.0004(8)
C130 0.0152(10) 0.0170(10) 0.0112(10) -0.0015(8) 0.0036(9) 0.0020(8)
C131 0.0189(11) 0.0158(10) 0.0212(12) 0.0022(9) 0.0046(10) 0.0024(8)
C132 0.0107(9) 0.0152(10) 0.0142(10) -0.0031(8) 0.0036(8) -0.0017(7)
F101 0.0538(10) 0.0265(8) 0.0713(12) -0.0030(7) 0.0465(9) -0.0133(7)
F102 0.0743(12) 0.0335(9) 0.0291(8) -0.0109(7) 0.0177(8) -0.0318(8)
F103 0.0428(9) 0.0163(7) 0.0558(10) 0.0045(7) 0.0167(8) 0.0015(6)
F104 0.0647(11) 0.0225(8) 0.0800(12) -0.0145(8) 0.0587(10) -0.0092(7)
F105 0.0314(8) 0.0563(10) 0.0406(9) -0.0018(8) 0.0167(8) 0.0203(7)
F106 0.0479(9) 0.0390(8) 0.0300(8) -0.0024(6) 0.0278(7) 0.0028(7)
F107 0.0579(11) 0.0602(11) 0.0220(8) 0.0006(7) 0.0175(8) 0.0099(8)
F108 0.0342(9) 0.0375(9) 0.0352(9) -0.0164(7) -0.0080(7) 0.0108(7)
F109 0.0168(7) 0.0759(12) 0.0384(9) -0.0259(8) 0.0040(7) -0.0088(7)
F110 0.0926(15) 0.0165(8) 0.176(2) 0.0156(11) 0.1035(17) 0.0101(9)
F111 0.0461(10) 0.0623(12) 0.0499(11) -0.0145(9) -0.0099(9) 0.0428(9)
F112 0.0530(10) 0.0378(9) 0.0424(9) -0.0047(7) 0.0187(8) 0.0213(7)
F113 0.0386(10) 0.186(3) 0.0258(9) -0.0117(12) 0.0206(9) -0.0131(12)
F114 0.0518(10) 0.0325(8) 0.0688(11) -0.0017(8) 0.0482(9) -0.0071(7)
F115 0.0436(9) 0.0354(9) 0.0850(13) -0.0044(8) 0.0453(10) 0.0061(7)
F116 0.0265(8) 0.0620(11) 0.0262(8) -0.0232(7) 0.0035(7) -0.0123(7)
F117 0.0209(7) 0.0219(7) 0.0493(9) 0.0050(6) 0.0017(7) -0.0050(6)
F118 0.0142(6) 0.0268(7) 0.0288(7) -0.0025(6) -0.0008(6) 0.0026(5)
F119 0.0326(8) 0.0479(9) 0.0361(9) -0.0196(7) 0.0157(7) -0.0241(7)
F120 0.0176(7) 0.0212(7) 0.0729(11) 0.0016(7) 0.0228(8) -0.0010(5)
F121 0.0281(7) 0.0244(7) 0.0442(9) 0.0086(6) 0.0182(7) -0.0065(6)
F122 0.0212(7) 0.0345(8) 0.0334(8) 0.0044(6) 0.0134(6) 0.0110(6)
F123 0.0203(7) 0.0280(7) 0.0246(7) -0.0035(6) -0.0074(6) 0.0036(6)
F124 0.0250(7) 0.0164(7) 0.0397(8) 0.0103(6) 0.0066(7) 0.0067(5)

loop_
_atom_type_symbol
_atom_type_description
_atom_type_scat_dispersion_real
_atom_type_scat_dispersion_imag
_atom_type_scat_source
C C 0.0033 0.0016 'International Tables Vol C Tables 4.2.6.8 and 6.1.1.4'
H H 0.0000 0.0000 'International Tables Vol C Tables 4.2.6.8 and 6.1.1.4'
B B 0.0013 0.0007 'International Tables Vol C Tables 4.2.6.8 and 6.1.1.4'
N N 0.0061 0.0033 'International Tables Vol C Tables 4.2.6.8 and 6.1.1.4'
F F 0.0171 0.0103 'International Tables Vol C Tables 4.2.6.8 and 6.1.1.4'

loop_
_geom_angle_atom_site_label_1
_geom_angle_atom_site_label_2
_geom_angle_atom_site_label_3
_geom_angle
_geom_angle_site_symmetry_1
_geom_angle_site_symmetry_3
_geom_angle_publ_flag
N2C C6C H6CA 109.5 . . ?
N2C C6C H6CB 109.5 . . ?
H6CA C6C H6CB 109.5 . . ?
N2C C6C H6CC 109.5 . . ?
H6CA C6C H6CC 109.5 . . ?
H6CB C6C H6CC 109.5 . . ?
N2C C7C H7CA 109.5 . . ?
N2C C7C H7CB 109.5 . . ?
H7CA C7C H7CB 109.5 . . ?
N2C C7C H7CC 109.5 . . ?
H7CA C7C H7CC 109.5 . . ?
H7CB C7C H7CC 109.5 . . ?
C3C N2C C6C 120.48(19) . . ?
C3C N2C C7C 122.76(19) . . ?
C6C N2C C7C 112.94(19) . . ?
N2C C3C C2C 119.1(2) . . ?
N2C C3C C1C 123.2(2) . 3_766 ?
C2C C3C C1C 117.64(19) . 3_766 ?
C1C C2C C3C 123.7(2) . . ?
C1C C2C H2CA 118.2 . . ?
C3C C2C H2CA 118.2 . . ?
N1C C1C C2C 120.4(2) . . ?
N1C C1C C3C 121.2(2) . 3_766 ?
C2C C1C C3C 118.3(2) . 3_766 ?
C1C N1C C5C 118.0(2) . . ?
C1C N1C C4C 118.6(2) . . ?
C5C N1C C4C 112.4(2) . . ?
N1C C5C H5CA 109.5 . . ?
N1C C5C H5CB 109.5 . . ?
H5CA C5C H5CB 109.5 . . ?
N1C C5C H5CC 109.5 . . ?
H5CA C5C H5CC 109.5 . . ?
H5CB C5C H5CC 109.5 . . ?
N1C C4C H4CA 109.5 . . ?
N1C C4C H4CB 109.5 . . ?
H4CA C4C H4CB 109.5 . . ?
N1C C4C H4CC 109.5 . . ?
H4CA C4C H4CC 109.5 . . ?
H4CB C4C H4CC 109.5 . . ?
N1B C5B H5BA 109.5 . . ?
N1B C5B H5BB 109.5 . . ?
H5BA C5B H5BB 109.5 . . ?
N1B C5B H5BC 109.5 . . ?
H5BA C5B H5BC 109.5 . . ?
H5BB C5B H5BC 109.5 . . ?
N1B C4B H4BA 109.5 . . ?
N1B C4B H4BB 109.5 . . ?
H4BA C4B H4BB 109.5 . . ?
N1B C4B H4BC 109.5 . . ?
H4BA C4B H4BC 109.5 . . ?
H4BB C4B H4BC 109.5 . . ?
C1B N1B C5B 118.18(19) . . ?
C1B N1B C4B 118.75(18) . . ?
C5B N1B C4B 112.21(19) . . ?
C2B C1B N1B 120.80(19) . . ?
C2B C1B C3B 118.10(19) . 3_675 ?
N1B C1B C3B 121.07(19) . 3_675 ?
C1B C2B C3B 124.37(19) . . ?
C1B C2B H2BA 117.8 . . ?
C3B C2B H2BA 117.8 . . ?
N2B C3B C2B 120.21(19) . . ?
N2B C3B C1B 122.47(19) . 3_675 ?
C2B C3B C1B 117.28(19) . 3_675 ?
C3B N2B C7B 122.24(18) . . ?
C3B N2B C6B 119.68(18) . . ?
C7B N2B C6B 112.72(18) . . ?
N2B C6B H6BA 109.5 . . ?
N2B C6B H6BB 109.5 . . ?
H6BA C6B H6BB 109.5 . . ?
N2B C6B H6BC 109.5 . . ?
H6BA C6B H6BC 109.5 . . ?
H6BB C6B H6BC 109.5 . . ?
N2B C7B H7BA 109.5 . . ?
N2B C7B H7BB 109.5 . . ?
H7BA C7B H7BB 109.5 . . ?
N2B C7B H7BC 109.5 . . ?
H7BA C7B H7BC 109.5 . . ?
H7BB C7B H7BC 109.5 . . ?
N1D C5D H5DA 109.5 . . ?
N1D C5D H5DB 109.5 . . ?
H5DA C5D H5DB 109.5 . . ?
N1D C5D H5DC 109.5 . . ?
H5DA C5D H5DC 109.5 . . ?
H5DB C5D H5DC 109.5 . . ?
N1D C4D H4DA 109.5 . . ?
N1D C4D H4DB 109.5 . . ?
H4DA C4D H4DB 109.5 . . ?
N1D C4D H4DC 109.5 . . ?
H4DA C4D H4DC 109.5 . . ?
H4DB C4D H4DC 109.5 . . ?
C1D N1D C5D 118.9(2) . . ?
C1D N1D C4D 119.74(19) . . ?
C5D N1D C4D 112.4(2) . . ?
N1D C1D C2D 120.5(2) . . ?
N1D C1D C3D 121.5(2) . 3_556 ?
C2D C1D C3D 118.0(2) . 3_556 ?
C1D C2D C3D 124.0(2) . . ?
C1D C2D H2DA 118.0 . . ?
C3D C2D H2DA 118.0 . . ?
N2D C3D C2D 120.2(2) . . ?
N2D C3D C1D 122.1(2) . 3_556 ?
C2D C3D C1D 117.7(2) . 3_556 ?
C3D N2D C6D 119.0(2) . . ?
C3D N2D C7D 122.0(2) . . ?
C6D N2D C7D 112.5(2) . . ?
N2D C6D H6DA 109.5 . . ?
N2D C6D H6DB 109.5 . . ?
H6DA C6D H6DB 109.5 . . ?
N2D C6D H6DC 109.5 . . ?
H6DA C6D H6DC 109.5 . . ?
H6DB C6D H6DC 109.5 . . ?
N2D C7D H7DA 109.5 . . ?
N2D C7D H7DB 109.5 . . ?
H7DA C7D H7DB 109.5 . . ?
N2D C7D H7DC 109.5 . . ?
H7DA C7D H7DC 109.5 . . ?
H7DB C7D H7DC 109.5 . . ?
N1A C5A H5AA 109.5 . . ?
N1A C5A H5AB 109.5 . . ?
H5AA C5A H5AB 109.5 . . ?
N1A C5A H5AC 109.5 . . ?
H5AA C5A H5AC 109.5 . . ?
H5AB C5A H5AC 109.5 . . ?
N1A C4A H4AA 109.5 . . ?
N1A C4A H4AB 109.5 . . ?
H4AA C4A H4AB 109.5 . . ?
N1A C4A H4AC 109.5 . . ?
H4AA C4A H4AC 109.5 . . ?
H4AB C4A H4AC 109.5 . . ?
C1A N1A C5A 118.53(19) . . ?
C1A N1A C4A 119.40(19) . . ?
C5A N1A C4A 113.26(19) . . ?
N1A C1A C2A 120.7(2) . . ?
N1A C1A C3A 120.5(2) . 3_676 ?
C2A C1A C3A 118.78(19) . 3_676 ?
C1A C2A C3A 123.4(2) . . ?
C1A C2A H2AA 118.3 . . ?
C3A C2A H2AA 118.3 . . ?
N2A C3A C2A 120.1(2) . . ?
N2A C3A C1A 122.27(19) . 3_676 ?
C2A C3A C1A 117.6(2) . 3_676 ?
C3A N2A C6A 120.11(19) . . ?
C3A N2A C7A 123.12(19) . . ?
C6A N2A C7A 112.64(19) . . ?
N2A C6A H6AA 109.5 . . ?
N2A C6A H6AB 109.5 . . ?
H6AA C6A H6AB 109.5 . . ?
N2A C6A H6AC 109.5 . . ?
H6AA C6A H6AC 109.5 . . ?
H6AB C6A H6AC 109.5 . . ?
N2A C7A H7AA 109.5 . . ?
N2A C7A H7AB 109.5 . . ?
H7AA C7A H7AB 109.5 . . ?
N2A C7A H7AC 109.5 . . ?
H7AA C7A H7AC 109.5 . . ?
H7AB C7A H7AC 109.5 . . ?
C201 B201 C217 106.25(16) . . ?
C201 B201 C225 111.07(16) . . ?
C217 B201 C225 114.38(17) . . ?
C201 B201 C209 114.19(17) . . ?
C217 B201 C209 107.83(16) . . ?
C225 B201 C209 103.30(16) . . ?
C202 C201 C208 115.49(19) . . ?
C202 C201 B201 122.77(17) . . ?
C208 C201 B201 121.68(18) . . ?
C203 C202 C201 122.12(19) . . ?
C203 C202 H20A 118.9 . . ?
C201 C202 H20A 118.9 . . ?
C205 C203 C202 121.5(2) . . ?
C205 C203 C204 120.9(2) . . ?
C202 C203 C204 117.6(2) . . ?
F202 C204 F201 106.4(2) . . ?
F202 C204 F203 105.14(19) . . ?
F201 C204 F203 106.4(2) . . ?
F202 C204 C203 113.4(2) . . ?
F201 C204 C203 112.3(2) . . ?
F203 C204 C203 112.60(19) . . ?
C203 C205 C206 117.6(2) . . ?
C203 C205 H20B 121.2 . . ?
C206 C205 H20B 121.2 . . ?
C205 C206 C208 121.0(2) . . ?
C205 C206 C207 121.6(2) . . ?
C208 C206 C207 117.4(2) . . ?
F204 C207 F205 106.78(19) . . ?
F204 C207 F206 106.67(19) . . ?
F205 C207 F206 105.6(2) . . ?
F204 C207 C206 113.1(2) . . ?
F205 C207 C206 112.10(19) . . ?
F206 C207 C206 112.13(18) . . ?
C206 C208 C201 122.3(2) . . ?
C206 C208 H20C 118.9 . . ?
C201 C208 H20C 118.9 . . ?
C216 C209 C210 115.44(19) . . ?
C216 C209 B201 128.32(18) . . ?
C210 C209 B201 116.24(18) . . ?
C211 C210 C209 123.24(19) . . ?
C211 C210 H21A 118.4 . . ?
C209 C210 H21A 118.4 . . ?
C210 C211 C213 120.48(19) . . ?
C210 C211 C212 119.13(19) . . ?
C213 C211 C212 120.33(19) . . ?
F207 C212 F209 106.08(17) . . ?
F207 C212 F208 106.21(18) . . ?
F209 C212 F208 106.60(17) . . ?
F207 C212 C211 112.92(17) . . ?
F209 C212 C211 112.67(18) . . ?
F208 C212 C211 111.87(17) . . ?
C214 C213 C211 117.75(19) . . ?
C214 C213 H21B 121.1 . . ?
C211 C213 H21B 121.1 . . ?
C213 C214 C216 121.19(19) . . ?
C213 C214 C215 120.29(19) . . ?
C216 C214 C215 118.49(19) . . ?
F210 C215 F211 105.87(17) . . ?
F210 C215 F212 106.17(17) . . ?
F211 C215 F212 105.85(17) . . ?
F210 C215 C214 113.46(18) . . ?
F211 C215 C214 112.05(17) . . ?
F212 C215 C214 112.84(17) . . ?
C209 C216 C214 121.84(19) . . ?
C209 C216 H21C 119.1 . . ?
C214 C216 H21C 119.1 . . ?
C218 C217 C224 115.29(18) . . ?
C218 C217 B201 121.70(18) . . ?
C224 C217 B201 122.84(17) . . ?
C219 C218 C217 122.63(19) . . ?
C219 C218 H21D 118.7 . . ?
C217 C218 H21D 118.7 . . ?
C221 C219 C218 120.98(19) . . ?
C221 C219 C220 119.96(19) . . ?
C218 C219 C220 119.06(19) . . ?
F214 C220 F213 106.47(19) . . ?
F214 C220 F215 106.53(19) . . ?
F213 C220 F215 105.47(19) . . ?
F214 C220 C219 113.30(19) . . ?
F213 C220 C219 112.61(19) . . ?
F215 C220 C219 111.91(18) . . ?
C219 C221 C222 117.80(19) . . ?
C219 C221 H22A 121.1 . . ?
C222 C221 H22A 121.1 . . ?
C221 C222 C224 120.87(19) . . ?
C221 C222 C223 119.07(19) . . ?
C224 C222 C223 120.04(19) . . ?
F16 C223 F218 81.5(9) . . ?
F16 C223 F18 109.2(7) . . ?
F218 C223 F18 119.0(8) . . ?
F16 C223 F216 117.4(8) . . ?
F218 C223 F216 109.0(8) . . ?
F18 C223 F216 12.9(11) . . ?
F16 C223 F217 23.6(11) . . ?
F218 C223 F217 104.6(5) . . ?
F18 C223 F217 93.5(7) . . ?
F216 C223 F217 104.6(7) . . ?
F16 C223 F17 105.0(5) . . ?
F218 C223 F17 25.5(8) . . ?
F18 C223 F17 101.4(7) . . ?
F216 C223 F17 89.4(9) . . ?
F217 C223 F17 126.7(8) . . ?
F16 C223 C222 116.7(4) . . ?
F218 C223 C222 113.7(5) . . ?
F18 C223 C222 113.1(6) . . ?
F216 C223 C222 114.0(6) . . ?
F217 C223 C222 110.2(4) . . ?
F17 C223 C222 110.0(5) . . ?
C222 C224 C217 122.35(19) . . ?
C222 C224 H22B 118.8 . . ?
C217 C224 H22B 118.8 . . ?
C226 C225 C232 115.76(18) . . ?
C226 C225 B201 124.91(18) . . ?
C232 C225 B201 118.91(17) . . ?
C225 C226 C227 122.07(19) . . ?
C225 C226 H22C 119.0 . . ?
C227 C226 H22C 119.0 . . ?
C229 C227 C226 121.0(2) . . ?
C229 C227 C228 120.58(19) . . ?
C226 C227 C228 118.4(2) . . ?
F220 C228 F219 106.9(2) . . ?
F220 C228 F221 106.13(19) . . ?
F219 C228 F221 105.1(2) . . ?
F220 C228 C227 113.6(2) . . ?
F219 C228 C227 112.80(19) . . ?
F221 C228 C227 111.8(2) . . ?
C227 C229 C230 117.91(19) . . ?
C227 C229 H22D 121.0 . . ?
C230 C229 H22D 121.0 . . ?
C232 C230 C229 120.9(2) . . ?
C232 C230 C231 119.6(2) . . ?
C229 C230 C231 119.45(19) . . ?
F24 C231 F22 113.4(9) . . ?
F24 C231 F224 115.4(8) . . ?
F22 C231 F224 80.9(10) . . ?
F24 C231 F222 11.8(9) . . ?
F22 C231 F222 121.9(10) . . ?
F224 C231 F222 107.1(6) . . ?
F24 C231 F23 102.7(8) . . ?
F22 C231 F23 99.6(9) . . ?
F224 C231 F23 19.5(10) . . ?
F222 C231 F23 92.6(8) . . ?
F24 C231 F223 91.0(7) . . ?
F22 C231 F223 30.0(11) . . ?
F224 C231 F223 108.7(6) . . ?
F222 C231 F223 101.9(4) . . ?
F23 C231 F223 125.6(7) . . ?
F24 C231 C230 114.6(6) . . ?
F22 C231 C230 114.4(6) . . ?
F224 C231 C230 113.8(5) . . ?
F222 C231 C230 113.7(3) . . ?
F23 C231 C230 110.3(6) . . ?
F223 C231 C230 110.8(4) . . ?
C230 C232 C225 122.3(2) . . ?
C230 C232 H23A 118.8 . . ?
C225 C232 H23A 118.8 . . ?
C125 B101 C109 111.86(16) . . ?
C125 B101 C101 112.43(16) . . ?
C109 B101 C101 105.05(16) . . ?
C125 B101 C117 104.27(16) . . ?
C109 B101 C117 111.78(16) . . ?
C101 B101 C117 111.65(16) . . ?
C108 C101 C102 115.76(18) . . ?
C108 C101 B101 123.82(17) . . ?
C102 C101 B101 120.36(17) . . ?
C103 C102 C101 122.24(19) . . ?
C103 C102 H10A 118.9 . . ?
C101 C102 H10A 118.9 . . ?
C105 C103 C102 120.87(19) . . ?
C105 C103 C104 120.47(19) . . ?
C102 C103 C104 118.63(19) . . ?
F101 C104 F102 107.43(19) . . ?
F101 C104 F103 105.87(18) . . ?
F102 C104 F103 105.28(19) . . ?
F101 C104 C103 113.67(19) . . ?
F102 C104 C103 111.91(18) . . ?
F103 C104 C103 112.13(18) . . ?
C103 C105 C106 117.97(19) . . ?
C103 C105 H10B 121.0 . . ?
C106 C105 H10B 121.0 . . ?
C108 C106 C105 121.07(19) . . ?
C108 C106 C107 121.05(19) . . ?
C105 C106 C107 117.77(18) . . ?
F105 C107 F104 107.0(2) . . ?
F105 C107 F106 105.54(18) . . ?
F104 C107 F106 106.13(19) . . ?
F105 C107 C106 112.11(19) . . ?
F104 C107 C106 113.24(18) . . ?
F106 C107 C106 112.32(19) . . ?
C106 C108 C101 121.96(19) . . ?
C106 C108 H10C 119.0 . . ?
C101 C108 H10C 119.0 . . ?
C116 C109 C110 115.70(18) . . ?
C116 C109 B101 123.96(18) . . ?
C110 C109 B101 120.09(17) . . ?
C111 C110 C109 122.26(19) . . ?
C111 C110 H11A 118.9 . . ?
C109 C110 H11A 118.9 . . ?
C110 C111 C113 120.8(2) . . ?
C110 C111 C112 120.72(19) . . ?
C113 C111 C112 118.51(19) . . ?
F108 C112 F107 105.70(19) . . ?
F108 C112 F109 106.9(2) . . ?
F107 C112 F109 105.50(19) . . ?
F108 C112 C111 113.62(18) . . ?
F107 C112 C111 112.1(2) . . ?
F109 C112 C111 112.36(18) . . ?
C114 C113 C111 117.88(19) . . ?
C114 C113 H11B 121.1 . . ?
C111 C113 H11B 121.1 . . ?
C113 C114 C116 121.40(19) . . ?
C113 C114 C115 119.9(2) . . ?
C116 C114 C115 118.6(2) . . ?
F111 C115 F112 105.6(2) . . ?
F111 C115 F110 108.6(2) . . ?
F112 C115 F110 102.8(2) . . ?
F111 C115 C114 114.1(2) . . ?
F112 C115 C114 113.06(19) . . ?
F110 C115 C114 111.87(19) . . ?
C114 C116 C109 122.0(2) . . ?
C114 C116 H11C 119.0 . . ?
C109 C116 H11C 119.0 . . ?
C124 C117 C118 115.31(19) . . ?
C124 C117 B101 124.06(17) . . ?
C118 C117 B101 120.50(18) . . ?
C119 C118 C117 122.45(19) . . ?
C119 C118 H11D 118.8 . . ?
C117 C118 H11D 118.8 . . ?
C118 C119 C121 120.96(19) . . ?
C118 C119 C120 119.81(19) . . ?
C121 C119 C120 119.23(19) . . ?
F114 C120 F113 108.1(2) . . ?
F114 C120 F115 104.75(19) . . ?
F113 C120 F115 105.4(2) . . ?
F114 C120 C119 113.05(19) . . ?
F113 C120 C119 112.5(2) . . ?
F115 C120 C119 112.4(2) . . ?
C122 C121 C119 117.56(19) . . ?
C122 C121 H12A 121.2 . . ?
C119 C121 H12A 121.2 . . ?
C121 C122 C124 121.38(19) . . ?
C121 C122 C123 120.43(19) . . ?
C124 C122 C123 118.15(19) . . ?
F116 C123 F118 107.10(18) . . ?
F116 C123 F117 106.18(18) . . ?
F118 C123 F117 105.05(18) . . ?
F116 C123 C122 113.78(19) . . ?
F118 C123 C122 112.50(18) . . ?
F117 C123 C122 111.63(18) . . ?
C122 C124 C117 122.30(19) . . ?
C122 C124 H12B 118.9 . . ?
C117 C124 H12B 118.9 . . ?
C132 C125 C126 115.46(18) . . ?
C132 C125 B101 121.20(17) . . ?
C126 C125 B101 123.07(17) . . ?
C127 C126 C125 122.35(18) . . ?
C127 C126 H12C 118.8 . . ?
C125 C126 H12C 118.8 . . ?
C129 C127 C126 121.01(18) . . ?
C129 C127 C128 119.17(18) . . ?
C126 C127 C128 119.78(18) . . ?
F120 C128 F121 106.33(17) . . ?
F120 C128 F119 106.43(19) . . ?
F121 C128 F119 106.16(17) . . ?
F120 C128 C127 112.71(17) . . ?
F121 C128 C127 112.85(18) . . ?
F119 C128 C127 111.86(17) . . ?
C127 C129 C130 117.87(19) . . ?
C127 C129 H12D 121.1 . . ?
C130 C129 H12D 121.1 . . ?
C129 C130 C132 120.87(18) . . ?
C129 C130 C131 120.70(18) . . ?
C132 C130 C131 118.39(18) . . ?
F122 C131 F123 106.35(17) . . ?
F122 C131 F124 106.41(17) . . ?
F123 C131 F124 106.33(17) . . ?
F122 C131 C130 112.14(17) . . ?
F123 C131 C130 112.62(17) . . ?
F124 C131 C130 112.52(17) . . ?
C130 C132 C125 122.41(18) . . ?
C130 C132 H13A 118.8 . . ?
C125 C132 H13A 118.8 . . ?

loop_
_geom_bond_atom_site_label_1
_geom_bond_atom_site_label_2
_geom_bond_distance
_geom_bond_site_symmetry_2
_geom_bond_publ_flag
C6C N2C 1.454(3) . ?
C6C H6CA 0.9800 . ?
C6C H6CB 0.9800 . ?
C6C H6CC 0.9800 . ?
C7C N2C 1.463(3) . ?
C7C H7CA 0.9800 . ?
C7C H7CB 0.9800 . ?
C7C H7CC 0.9800 . ?
N2C C3C 1.367(3) . ?
C3C C2C 1.401(3) . ?
C3C C1C 1.447(3) 3_766 ?
C2C C1C 1.384(3) . ?
C2C H2CA 0.9500 . ?
C1C N1C 1.384(3) . ?
C1C C3C 1.447(3) 3_766 ?
N1C C5C 1.460(3) . ?
N1C C4C 1.461(3) . ?
C5C H5CA 0.9800 . ?
C5C H5CB 0.9800 . ?
C5C H5CC 0.9800 . ?
C4C H4CA 0.9800 . ?
C4C H4CB 0.9800 . ?
C4C H4CC 0.9800 . ?
C5B N1B 1.460(3) . ?
C5B H5BA 0.9800 . ?
C5B H5BB 0.9800 . ?
C5B H5BC 0.9800 . ?
C4B N1B 1.462(3) . ?
C4B H4BA 0.9800 . ?
C4B H4BB 0.9800 . ?
C4B H4BC 0.9800 . ?
N1B C1B 1.390(3) . ?
C1B C2B 1.386(3) . ?
C1B C3B 1.453(3) 3_675 ?
C2B C3B 1.395(3) . ?
C2B H2BA 0.9500 . ?
C3B N2B 1.366(3) . ?
C3B C1B 1.453(3) 3_675 ?
N2B C7B 1.460(3) . ?
N2B C6B 1.461(3) . ?
C6B H6BA 0.9800 . ?
C6B H6BB 0.9800 . ?
C6B H6BC 0.9800 . ?
C7B H7BA 0.9800 . ?
C7B H7BB 0.9800 . ?
C7B H7BC 0.9800 . ?
C5D N1D 1.460(3) . ?
C5D H5DA 0.9800 . ?
C5D H5DB 0.9800 . ?
C5D H5DC 0.9800 . ?
C4D N1D 1.464(3) . ?
C4D H4DA 0.9800 . ?
C4D H4DB 0.9800 . ?
C4D H4DC 0.9800 . ?
N1D C1D 1.385(3) . ?
C1D C2D 1.386(3) . ?
C1D C3D 1.450(3) 3_556 ?
C2D C3D 1.391(3) . ?
C2D H2DA 0.9500 . ?
C3D N2D 1.376(3) . ?
C3D C1D 1.450(3) 3_556 ?
N2D C6D 1.454(3) . ?
N2D C7D 1.463(3) . ?
C6D H6DA 0.9800 . ?
C6D H6DB 0.9800 . ?
C6D H6DC 0.9800 . ?
C7D H7DA 0.9800 . ?
C7D H7DB 0.9800 . ?
C7D H7DC 0.9800 . ?
C5A N1A 1.462(3) . ?
C5A H5AA 0.9800 . ?
C5A H5AB 0.9800 . ?
C5A H5AC 0.9800 . ?
C4A N1A 1.463(3) . ?
C4A H4AA 0.9800 . ?
C4A H4AB 0.9800 . ?
C4A H4AC 0.9800 . ?
N1A C1A 1.383(3) . ?
C1A C2A 1.385(3) . ?
C1A C3A 1.445(3) 3_676 ?
C2A C3A 1.402(3) . ?
C2A H2AA 0.9500 . ?
C3A N2A 1.369(3) . ?
C3A C1A 1.446(3) 3_676 ?
N2A C6A 1.457(3) . ?
N2A C7A 1.466(3) . ?
C6A H6AA 0.9800 . ?
C6A H6AB 0.9800 . ?
C6A H6AC 0.9800 . ?
C7A H7AA 0.9800 . ?
C7A H7AB 0.9800 . ?
C7A H7AC 0.9800 . ?
B201 C201 1.633(3) . ?
B201 C217 1.633(3) . ?
B201 C225 1.641(3) . ?
B201 C209 1.644(3) . ?
C201 C202 1.399(3) . ?
C201 C208 1.400(3) . ?
C202 C203 1.392(3) . ?
C202 H20A 0.9500 . ?
C203 C205 1.383(3) . ?
C203 C204 1.495(3) . ?
C204 F202 1.327(3) . ?
C204 F201 1.328(3) . ?
C204 F203 1.337(3) . ?
C205 C206 1.384(3) . ?
C205 H20B 0.9500 . ?
C206 C208 1.397(3) . ?
C206 C207 1.498(3) . ?
C207 F204 1.336(3) . ?
C207 F205 1.338(3) . ?
C207 F206 1.339(3) . ?
C208 H20C 0.9500 . ?
C209 C216 1.395(3) . ?
C209 C210 1.401(3) . ?
C210 C211 1.375(3) . ?
C210 H21A 0.9500 . ?
C211 C213 1.396(3) . ?
C211 C212 1.494(3) . ?
C212 F207 1.341(3) . ?
C212 F209 1.342(2) . ?
C212 F208 1.343(2) . ?
C213 C214 1.381(3) . ?
C213 H21B 0.9500 . ?
C214 C216 1.400(3) . ?
C214 C215 1.494(3) . ?
C215 F210 1.337(3) . ?
C215 F211 1.344(2) . ?
C215 F212 1.348(2) . ?
C216 H21C 0.9500 . ?
C217 C218 1.399(3) . ?
C217 C224 1.405(3) . ?
C218 C219 1.387(3) . ?
C218 H21D 0.9500 . ?
C219 C221 1.386(3) . ?
C219 C220 1.498(3) . ?
C220 F214 1.328(3) . ?
C220 F213 1.338(3) . ?
C220 F215 1.340(3) . ?
C221 C222 1.389(3) . ?
C221 H22A 0.9500 . ?
C222 C224 1.390(3) . ?
C222 C223 1.497(3) . ?
C223 F16 1.291(7) . ?
C223 F218 1.299(7) . ?
C223 F18 1.303(7) . ?
C223 F216 1.306(7) . ?
C223 F217 1.350(6) . ?
C223 F17 1.358(9) . ?
C224 H22B 0.9500 . ?
C225 C226 1.391(3) . ?
C225 C232 1.404(3) . ?
C226 C227 1.398(3) . ?
C226 H22C 0.9500 . ?
C227 C229 1.381(3) . ?
C227 C228 1.488(3) . ?
C228 F220 1.334(3) . ?
C228 F219 1.339(3) . ?
C228 F221 1.348(3) . ?
C229 C230 1.388(3) . ?
C229 H22D 0.9500 . ?
C230 C232 1.385(3) . ?
C230 C231 1.497(3) . ?
C231 F24 1.281(9) . ?
C231 F22 1.289(8) . ?
C231 F224 1.293(7) . ?
C231 F222 1.335(5) . ?
C231 F23 1.359(8) . ?
C231 F223 1.359(5) . ?
C232 H23A 0.9500 . ?
B101 C125 1.636(3) . ?
B101 C109 1.637(3) . ?
B101 C101 1.641(3) . ?
B101 C117 1.642(3) . ?
C101 C108 1.400(3) . ?
C101 C102 1.401(3) . ?
C102 C103 1.386(3) . ?
C102 H10A 0.9500 . ?
C103 C105 1.381(3) . ?
C103 C104 1.493(3) . ?
C104 F101 1.324(3) . ?
C104 F102 1.337(3) . ?
C104 F103 1.345(3) . ?
C105 C106 1.389(3) . ?
C105 H10B 0.9500 . ?
C106 C108 1.385(3) . ?
C106 C107 1.496(3) . ?
C107 F105 1.336(3) . ?
C107 F104 1.338(3) . ?
C107 F106 1.341(3) . ?
C108 H10C 0.9500 . ?
C109 C116 1.399(3) . ?
C109 C110 1.405(3) . ?
C110 C111 1.387(3) . ?
C110 H11A 0.9500 . ?
C111 C113 1.392(3) . ?
C111 C112 1.494(3) . ?
C112 F108 1.330(3) . ?
C112 F107 1.339(3) . ?
C112 F109 1.340(3) . ?
C113 C114 1.378(3) . ?
C113 H11B 0.9500 . ?
C114 C116 1.391(3) . ?
C114 C115 1.499(3) . ?
C115 F111 1.311(3) . ?
C115 F112 1.335(3) . ?
C115 F110 1.339(3) . ?
C116 H11C 0.9500 . ?
C117 C124 1.398(3) . ?
C117 C118 1.404(3) . ?
C118 C119 1.387(3) . ?
C118 H11D 0.9500 . ?
C119 C121 1.390(3) . ?
C119 C120 1.499(3) . ?
C120 F114 1.323(3) . ?
C120 F113 1.325(3) . ?
C120 F115 1.340(3) . ?
C121 C122 1.380(3) . ?
C121 H12A 0.9500 . ?
C122 C124 1.390(3) . ?
C122 C123 1.490(3) . ?
C123 F116 1.332(3) . ?
C123 F118 1.342(2) . ?
C123 F117 1.352(3) . ?
C124 H12B 0.9500 . ?
C125 C132 1.401(3) . ?
C125 C126 1.405(3) . ?
C126 C127 1.388(3) . ?
C126 H12C 0.9500 . ?
C127 C129 1.388(3) . ?
C127 C128 1.497(3) . ?
C128 F120 1.333(2) . ?
C128 F121 1.334(3) . ?
C128 F119 1.344(3) . ?
C129 C130 1.389(3) . ?
C129 H12D 0.9500 . ?
C130 C132 1.391(3) . ?
C130 C131 1.500(3) . ?
C131 F122 1.334(3) . ?
C131 F123 1.343(3) . ?
C131 F124 1.345(2) . ?
C132 H13A 0.9500 . ?

loop_
_geom_torsion_atom_site_label_1
_geom_torsion_atom_site_label_2
_geom_torsion_atom_site_label_3
_geom_torsion_atom_site_label_4
_geom_torsion
_geom_torsion_site_symmetry_1
_geom_torsion_site_symmetry_2
_geom_torsion_site_symmetry_3
_geom_torsion_site_symmetry_4
_geom_torsion_publ_flag
C6C N2C C3C C2C 15.9(3) . . . . ?
C7C N2C C3C C2C -140.6(2) . . . . ?
C6C N2C C3C C1C -166.0(2) . . . 3_766 ?
C7C N2C C3C C1C 37.5(3) . . . 3_766 ?
N2C C3C C2C C1C 171.6(2) . . . . ?
C1C C3C C2C C1C -6.7(4) 3_766 . . . ?
C3C C2C C1C N1C -171.5(2) . . . . ?
C3C C2C C1C C3C 6.7(4) . . . 3_766 ?
C2C C1C N1C C5C -15.5(4) . . . . ?
C3C C1C N1C C5C 166.3(2) 3_766 . . . ?
C2C C1C N1C C4C 125.9(3) . . . . ?
C3C C1C N1C C4C -52.3(3) 3_766 . . . ?
C5B N1B C1B C2B 16.6(3) . . . . ?
C4B N1B C1B C2B -125.0(2) . . . . ?
C5B N1B C1B C3B -165.4(2) . . . 3_675 ?
C4B N1B C1B C3B 53.0(3) . . . 3_675 ?
N1B C1B C2B C3B 172.19(19) . . . . ?
C3B C1B C2B C3B -5.9(3) 3_675 . . . ?
C1B C2B C3B N2B -171.9(2) . . . . ?
C1B C2B C3B C1B 5.8(3) . . . 3_675 ?
C2B C3B N2B C7B 137.2(2) . . . . ?
C1B C3B N2B C7B -40.5(3) 3_675 . . . ?
C2B C3B N2B C6B -15.1(3) . . . . ?
C1B C3B N2B C6B 167.27(19) 3_675 . . . ?
C5D N1D C1D C2D -15.6(3) . . . . ?
C4D N1D C1D C2D 129.1(2) . . . . ?
C5D N1D C1D C3D 165.6(2) . . . 3_556 ?
C4D N1D C1D C3D -49.6(3) . . . 3_556 ?
N1D C1D C2D C3D -172.0(2) . . . . ?
C3D C1D C2D C3D 6.8(4) 3_556 . . . ?
C1D C2D C3D N2D 171.0(2) . . . . ?
C1D C2D C3D C1D -6.8(3) . . . 3_556 ?
C2D C3D N2D C6D 13.4(3) . . . . ?
C1D C3D N2D C6D -168.8(2) 3_556 . . . ?
C2D C3D N2D C7D -136.1(2) . . . . ?
C1D C3D N2D C7D 41.6(3) 3_556 . . . ?
C5A N1A C1A C2A -20.0(3) . . . . ?
C4A N1A C1A C2A 125.3(2) . . . . ?
C5A N1A C1A C3A 161.7(2) . . . 3_676 ?
C4A N1A C1A C3A -53.0(3) . . . 3_676 ?
N1A C1A C2A C3A -172.7(2) . . . . ?
C3A C1A C2A C3A 5.6(4) 3_676 . . . ?
C1A C2A C3A N2A 172.5(2) . . . . ?
C1A C2A C3A C1A -5.6(4) . . . 3_676 ?
C2A C3A N2A C6A 15.9(3) . . . . ?
C1A C3A N2A C6A -166.2(2) 3_676 . . . ?
C2A C3A N2A C7A -139.6(2) . . . . ?
C1A C3A N2A C7A 38.4(3) 3_676 . . . ?
C217 B201 C201 C202 -105.5(2) . . . . ?
C225 B201 C201 C202 19.5(3) . . . . ?
C209 B201 C201 C202 135.79(19) . . . . ?
C217 B201 C201 C208 71.8(2) . . . . ?
C225 B201 C201 C208 -163.27(18) . . . . ?
C209 B201 C201 C208 -46.9(3) . . . . ?
C208 C201 C202 C203 2.5(3) . . . . ?
B201 C201 C202 C203 179.96(19) . . . . ?
C201 C202 C203 C205 0.4(3) . . . . ?
C201 C202 C203 C204 179.0(2) . . . . ?
C205 C203 C204 F202 -7.6(3) . . . . ?
C202 C203 C204 F202 173.7(2) . . . . ?
C205 C203 C204 F201 113.0(3) . . . . ?
C202 C203 C204 F201 -65.7(3) . . . . ?
C205 C203 C204 F203 -126.9(2) . . . . ?
C202 C203 C204 F203 54.4(3) . . . . ?
C202 C203 C205 C206 -1.8(3) . . . . ?
C204 C203 C205 C206 179.5(2) . . . . ?
C203 C205 C206 C208 0.3(3) . . . . ?
C203 C205 C206 C207 178.1(2) . . . . ?
C205 C206 C207 F204 6.1(3) . . . . ?
C208 C206 C207 F204 -176.0(2) . . . . ?
C205 C206 C207 F205 126.9(2) . . . . ?
C208 C206 C207 F205 -55.2(3) . . . . ?
C205 C206 C207 F206 -114.6(2) . . . . ?
C208 C206 C207 F206 63.3(3) . . . . ?
C205 C206 C208 C201 2.8(3) . . . . ?
C207 C206 C208 C201 -175.13(19) . . . . ?
C202 C201 C208 C206 -4.1(3) . . . . ?
B201 C201 C208 C206 178.47(19) . . . . ?
C201 B201 C209 C216 1.9(3) . . . . ?
C217 B201 C209 C216 -115.9(2) . . . . ?
C225 B201 C209 C216 122.7(2) . . . . ?
C201 B201 C209 C210 -178.22(17) . . . . ?
C217 B201 C209 C210 64.0(2) . . . . ?
C225 B201 C209 C210 -57.5(2) . . . . ?
C216 C209 C210 C211 -0.2(3) . . . . ?
B201 C209 C210 C211 179.91(18) . . . . ?
C209 C210 C211 C213 1.6(3) . . . . ?
C209 C210 C211 C212 178.72(18) . . . . ?
C210 C211 C212 F207 -91.6(2) . . . . ?
C213 C211 C212 F207 85.5(2) . . . . ?
C210 C211 C212 F209 148.20(18) . . . . ?
C213 C211 C212 F209 -34.7(3) . . . . ?
C210 C211 C212 F208 28.1(3) . . . . ?
C213 C211 C212 F208 -154.73(18) . . . . ?
C210 C211 C213 C214 -0.8(3) . . . . ?
C212 C211 C213 C214 -177.87(18) . . . . ?
C211 C213 C214 C216 -1.4(3) . . . . ?
C211 C213 C214 C215 176.65(18) . . . . ?
C213 C214 C215 F210 -14.6(3) . . . . ?
C216 C214 C215 F210 163.51(18) . . . . ?
C213 C214 C215 F211 -134.4(2) . . . . ?
C216 C214 C215 F211 43.7(3) . . . . ?
C213 C214 C215 F212 106.3(2) . . . . ?
C216 C214 C215 F212 -75.7(2) . . . . ?
C210 C209 C216 C214 -1.9(3) . . . . ?
B201 C209 C216 C214 177.92(18) . . . . ?
C213 C214 C216 C209 2.8(3) . . . . ?
C215 C214 C216 C209 -175.25(18) . . . . ?
C201 B201 C217 C218 -93.7(2) . . . . ?
C225 B201 C217 C218 143.37(19) . . . . ?
C209 B201 C217 C218 29.1(2) . . . . ?
C201 B201 C217 C224 81.2(2) . . . . ?
C225 B201 C217 C224 -41.7(3) . . . . ?
C209 B201 C217 C224 -155.94(18) . . . . ?
C224 C217 C218 C219 -0.9(3) . . . . ?
B201 C217 C218 C219 174.41(19) . . . . ?
C217 C218 C219 C221 2.6(3) . . . . ?
C217 C218 C219 C220 -178.27(19) . . . . ?
C221 C219 C220 F214 -11.7(3) . . . . ?
C218 C219 C220 F214 169.1(2) . . . . ?
C221 C219 C220 F213 109.2(2) . . . . ?
C218 C219 C220 F213 -70.0(3) . . . . ?
C221 C219 C220 F215 -132.2(2) . . . . ?
C218 C219 C220 F215 48.6(3) . . . . ?
C218 C219 C221 C222 -1.4(3) . . . . ?
C220 C219 C221 C222 179.41(19) . . . . ?
C219 C221 C222 C224 -1.2(3) . . . . ?
C219 C221 C222 C223 176.98(19) . . . . ?
C221 C222 C223 F16 16.1(14) . . . . ?
C224 C222 C223 F16 -165.6(14) . . . . ?
C221 C222 C223 F218 -76.1(7) . . . . ?
C224 C222 C223 F218 102.1(7) . . . . ?
C221 C222 C223 F18 144.1(8) . . . . ?
C224 C222 C223 F18 -37.7(9) . . . . ?
C221 C222 C223 F216 158.1(7) . . . . ?
C224 C222 C223 F216 -23.7(8) . . . . ?
C221 C222 C223 F217 40.9(5) . . . . ?
C224 C222 C223 F217 -140.8(5) . . . . ?
C221 C222 C223 F17 -103.3(11) . . . . ?
C224 C222 C223 F17 74.9(11) . . . . ?
C221 C222 C224 C217 2.9(3) . . . . ?
C223 C222 C224 C217 -175.26(19) . . . . ?
C218 C217 C224 C222 -1.8(3) . . . . ?
B201 C217 C224 C222 -177.07(19) . . . . ?
C201 B201 C225 C226 -137.8(2) . . . . ?
C217 B201 C225 C226 -17.5(3) . . . . ?
C209 B201 C225 C226 99.4(2) . . . . ?
C201 B201 C225 C232 50.0(2) . . . . ?
C217 B201 C225 C232 170.25(18) . . . . ?
C209 B201 C225 C232 -72.8(2) . . . . ?
C232 C225 C226 C227 -0.4(3) . . . . ?
B201 C225 C226 C227 -172.82(19) . . . . ?
C225 C226 C227 C229 -0.8(3) . . . . ?
C225 C226 C227 C228 178.7(2) . . . . ?
C229 C227 C228 F220 -8.7(3) . . . . ?
C226 C227 C228 F220 171.8(2) . . . . ?
C229 C227 C228 F219 -130.5(2) . . . . ?
C226 C227 C228 F219 50.0(3) . . . . ?
C229 C227 C228 F221 111.3(2) . . . . ?
C226 C227 C228 F221 -68.1(3) . . . . ?
C226 C227 C229 C230 1.1(3) . . . . ?
C228 C227 C229 C230 -178.4(2) . . . . ?
C227 C229 C230 C232 -0.2(3) . . . . ?
C227 C229 C230 C231 -178.1(2) . . . . ?
C232 C230 C231 F24 34.9(9) . . . . ?
C229 C230 C231 F24 -147.1(9) . . . . ?
C232 C230 C231 F22 168.4(14) . . . . ?
C229 C230 C231 F22 -13.7(14) . . . . ?
C232 C230 C231 F224 -101.0(7) . . . . ?
C229 C230 C231 F224 77.0(7) . . . . ?
C232 C230 C231 F222 22.0(4) . . . . ?
C229 C230 C231 F222 -160.0(3) . . . . ?
C232 C230 C231 F23 -80.3(8) . . . . ?
C229 C230 C231 F23 97.6(8) . . . . ?
C232 C230 C231 F223 136.1(4) . . . . ?
C229 C230 C231 F223 -45.9(5) . . . . ?
C229 C230 C232 C225 -1.0(3) . . . . ?
C231 C230 C232 C225 176.9(2) . . . . ?
C226 C225 C232 C230 1.3(3) . . . . ?
B201 C225 C232 C230 174.19(19) . . . . ?
C125 B101 C101 C108 -19.0(3) . . . . ?
C109 B101 C101 C108 102.8(2) . . . . ?
C117 B101 C101 C108 -135.83(19) . . . . ?
C125 B101 C101 C102 163.84(18) . . . . ?
C109 B101 C101 C102 -74.3(2) . . . . ?
C117 B101 C101 C102 47.1(2) . . . . ?
C108 C101 C102 C103 4.1(3) . . . . ?
B101 C101 C102 C103 -178.59(19) . . . . ?
C101 C102 C103 C105 -2.3(3) . . . . ?
C101 C102 C103 C104 175.66(19) . . . . ?
C105 C103 C104 F101 -1.7(3) . . . . ?
C102 C103 C104 F101 -179.7(2) . . . . ?
C105 C103 C104 F102 120.2(2) . . . . ?
C102 C103 C104 F102 -57.8(3) . . . . ?
C105 C103 C104 F103 -121.7(2) . . . . ?
C102 C103 C104 F103 60.3(3) . . . . ?
C102 C103 C105 C106 -1.1(3) . . . . ?
C104 C103 C105 C106 -179.0(2) . . . . ?
C103 C105 C106 C108 2.6(3) . . . . ?
C103 C105 C106 C107 178.9(2) . . . . ?
C108 C106 C107 F105 108.3(2) . . . . ?
C105 C106 C107 F105 -68.0(3) . . . . ?
C108 C106 C107 F104 -12.8(3) . . . . ?
C105 C106 C107 F104 170.9(2) . . . . ?
C108 C106 C107 F106 -133.0(2) . . . . ?
C105 C106 C107 F106 50.7(3) . . . . ?
C105 C106 C108 C101 -0.7(3) . . . . ?
C107 C106 C108 C101 -176.8(2) . . . . ?
C102 C101 C108 C106 -2.6(3) . . . . ?
B101 C101 C108 C106 -179.84(19) . . . . ?
C125 B101 C109 C116 -137.24(19) . . . . ?
C101 B101 C109 C116 100.5(2) . . . . ?
C117 B101 C109 C116 -20.7(3) . . . . ?
C125 B101 C109 C110 48.8(2) . . . . ?
C101 B101 C109 C110 -73.5(2) . . . . ?
C117 B101 C109 C110 165.26(17) . . . . ?
C116 C109 C110 C111 2.3(3) . . . . ?
B101 C109 C110 C111 176.80(18) . . . . ?
C109 C110 C111 C113 -1.5(3) . . . . ?
C109 C110 C111 C112 -179.83(19) . . . . ?
C110 C111 C112 F108 -7.7(3) . . . . ?
C113 C111 C112 F108 173.9(2) . . . . ?
C110 C111 C112 F107 112.0(2) . . . . ?
C113 C111 C112 F107 -66.3(3) . . . . ?
C110 C111 C112 F109 -129.3(2) . . . . ?
C113 C111 C112 F109 52.3(3) . . . . ?
C110 C111 C113 C114 -0.3(3) . . . . ?
C112 C111 C113 C114 178.0(2) . . . . ?
C111 C113 C114 C116 1.2(3) . . . . ?
C111 C113 C114 C115 -176.79(19) . . . . ?
C113 C114 C115 F111 -15.1(3) . . . . ?
C116 C114 C115 F111 166.8(2) . . . . ?
C113 C114 C115 F112 -135.8(2) . . . . ?
C116 C114 C115 F112 46.1(3) . . . . ?
C113 C114 C115 F110 108.6(3) . . . . ?
C116 C114 C115 F110 -69.4(3) . . . . ?
C113 C114 C116 C109 -0.3(3) . . . . ?
C115 C114 C116 C109 177.68(19) . . . . ?
C110 C109 C116 C114 -1.4(3) . . . . ?
B101 C109 C116 C114 -175.65(18) . . . . ?
C125 B101 C117 C124 -106.1(2) . . . . ?
C109 B101 C117 C124 132.86(19) . . . . ?
C101 B101 C117 C124 15.5(3) . . . . ?
C125 B101 C117 C118 69.5(2) . . . . ?
C109 B101 C117 C118 -51.5(2) . . . . ?
C101 B101 C117 C118 -168.87(18) . . . . ?
C124 C117 C118 C119 -1.4(3) . . . . ?
B101 C117 C118 C119 -177.37(19) . . . . ?
C117 C118 C119 C121 -0.5(3) . . . . ?
C117 C118 C119 C120 -179.5(2) . . . . ?
C118 C119 C120 F114 -33.4(3) . . . . ?
C121 C119 C120 F114 147.6(2) . . . . ?
C118 C119 C120 F113 -156.2(2) . . . . ?
C121 C119 C120 F113 24.8(3) . . . . ?
C118 C119 C120 F115 84.9(3) . . . . ?
C121 C119 C120 F115 -94.0(3) . . . . ?
C118 C119 C121 C122 1.7(3) . . . . ?
C120 C119 C121 C122 -179.4(2) . . . . ?
C119 C121 C122 C124 -0.8(3) . . . . ?
C119 C121 C122 C123 -178.53(19) . . . . ?
C121 C122 C123 F116 -11.1(3) . . . . ?
C124 C122 C123 F116 171.17(19) . . . . ?
C121 C122 C123 F118 -133.1(2) . . . . ?
C124 C122 C123 F118 49.1(3) . . . . ?
C121 C122 C123 F117 109.1(2) . . . . ?
C124 C122 C123 F117 -68.7(2) . . . . ?
C121 C122 C124 C117 -1.2(3) . . . . ?
C123 C122 C124 C117 176.58(19) . . . . ?
C118 C117 C124 C122 2.2(3) . . . . ?
B101 C117 C124 C122 178.04(19) . . . . ?
C109 B101 C125 C132 -163.28(17) . . . . ?
C101 B101 C125 C132 -45.4(3) . . . . ?
C117 B101 C125 C132 75.7(2) . . . . ?
C109 B101 C125 C126 23.0(3) . . . . ?
C101 B101 C125 C126 140.89(19) . . . . ?
C117 B101 C125 C126 -98.0(2) . . . . ?
C132 C125 C126 C127 0.6(3) . . . . ?
B101 C125 C126 C127 174.73(19) . . . . ?
C125 C126 C127 C129 0.6(3) . . . . ?
C125 C126 C127 C128 178.34(19) . . . . ?
C129 C127 C128 F120 -154.82(19) . . . . ?
C126 C127 C128 F120 27.4(3) . . . . ?
C129 C127 C128 F121 -34.3(3) . . . . ?
C126 C127 C128 F121 147.85(19) . . . . ?
C129 C127 C128 F119 85.3(2) . . . . ?
C126 C127 C128 F119 -92.5(2) . . . . ?
C126 C127 C129 C130 -0.7(3) . . . . ?
C128 C127 C129 C130 -178.48(19) . . . . ?
C127 C129 C130 C132 -0.4(3) . . . . ?
C127 C129 C130 C131 177.24(18) . . . . ?
C129 C130 C131 F122 -116.6(2) . . . . ?
C132 C130 C131 F122 61.1(2) . . . . ?
C129 C130 C131 F123 123.5(2) . . . . ?
C132 C130 C131 F123 -58.8(3) . . . . ?
C129 C130 C131 F124 3.3(3) . . . . ?
C132 C130 C131 F124 -178.97(18) . . . . ?
C129 C130 C132 C125 1.7(3) . . . . ?
C131 C130 C132 C125 -175.98(18) . . . . ?
C126 C125 C132 C130 -1.8(3) . . . . ?
B101 C125 C132 C130 -175.98(18) . . . . ?
